data_4330003
loop_
_publ_author_name
'Alexander E. Anderson'
'Michael P. Weberski'
'Craig C. McLauchlan'

_publ_contact_author_address
; Department of Chemistry
  Illinois State University
  Campus Box 4160
  Normal, IL 61790-4160, USA
;
_publ_contact_author_email mclauchlan@ilstu.edu
_publ_contact_author_fax +(309)438-5538
_publ_contact_author_name 'Craig C. McLauchlan'
_publ_contact_author_phone +(309)438-7019
_publ_section_title
;
 Phosph(on/in)ate-Bridged Vanadium(IV) Dimers: Synthesis and
 Characterization
;
_journal_name_full 'Inorganic Chemistry'
_journal_page_first 8719
_journal_page_last 8728
_journal_paper_doi 10.1021/ic3002306
_journal_volume 51
_journal_year 2012
_chemical_formula_moiety '(K)4, C74 H162 Co4 O66 P18 V8'
_chemical_formula_sum 'C74 H162 Co4 K4 O66 P18 V8'
_chemical_formula_weight 3465.14
_chemical_name_systematic
; 
 ? 
;
_space_group_IT_number 15
_symmetry_cell_setting monoclinic
_symmetry_space_group_name_Hall '-C 2yc'
_symmetry_space_group_name_H-M 'C 1 2/c 1'
_atom_sites_solution_hydrogens geom
_atom_sites_solution_primary direct
_atom_sites_solution_secondary difmap
_audit_creation_method SHELXL-97
_cell_angle_alpha 90.00
_cell_angle_beta 97.814(3)
_cell_angle_gamma 90.00
_cell_formula_units_Z 4
_cell_length_a 27.677(4)
_cell_length_b 19.465(3)
_cell_length_c 26.336(4)
_cell_measurement_reflns_used 9910
_cell_measurement_temperature 100(2)
_cell_measurement_theta_max 30.4660
_cell_measurement_theta_min 2.2335
_cell_volume 14056(4)
_computing_cell_refinement 'SAINT+ 6.45 (Bruker, 2003)'
_computing_data_collection 'SMART 5.630 (Bruker, 1997-2002)'
_computing_data_reduction 'SAINT+ 6.45'
_computing_molecular_graphics 'SHELXTL 6.14'
_computing_publication_material 'SHELXTL 6.14'
_computing_structure_refinement 'SHELXL-97 (Sheldrick, 2008)'
_computing_structure_solution 'SHELXS-97 (Sheldrick, 2008)'
_diffrn_ambient_temperature 100(2)
_diffrn_measured_fraction_theta_full 0.989
_diffrn_measured_fraction_theta_max 0.989
_diffrn_measurement_device_type 'Bruker AXS SMART APEX CCD diffractometer'
_diffrn_measurement_method '\w scans'
_diffrn_radiation_monochromator graphite
_diffrn_radiation_source 'fine-focus sealed tube'
_diffrn_radiation_type MoK\a
_diffrn_radiation_wavelength 0.71073
_diffrn_reflns_av_R_equivalents 0.0000
_diffrn_reflns_av_sigmaI/netI 0.0596
_diffrn_reflns_limit_h_max 39
_diffrn_reflns_limit_h_min -39
_diffrn_reflns_limit_k_max 27
_diffrn_reflns_limit_k_min 0
_diffrn_reflns_limit_l_max 37
_diffrn_reflns_limit_l_min 0
_diffrn_reflns_number 21342
_diffrn_reflns_theta_full 30.57
_diffrn_reflns_theta_max 30.57
_diffrn_reflns_theta_min 1.28
_diffrn_standards_decay_% none
_diffrn_standards_number 0
_exptl_absorpt_coefficient_mu 1.375
_exptl_absorpt_correction_T_max 0.746
_exptl_absorpt_correction_T_min 0.634
_exptl_absorpt_correction_type multi-scan
_exptl_absorpt_process_details SAINT+
_exptl_crystal_colour brown
_exptl_crystal_density_diffrn 1.638
_exptl_crystal_description rod
_exptl_crystal_F_000 7088
_exptl_crystal_size_max 0.480
_exptl_crystal_size_mid 0.180
_exptl_crystal_size_min 0.150
_platon_squeeze_details
;
As noted above, there is a disordered region of electron density on a special
position.  The sturcture is of marginal quality, so the region of electron
density was removed using SQUEEZE.  Prior to removal, the molecular
structure and size of the q peaks were consistent with a DMF molecule.
;
_refine_diff_density_max 1.727
_refine_diff_density_min -1.002
_refine_diff_density_rms 0.129
_refine_ls_extinction_method none
_refine_ls_goodness_of_fit_ref 1.014
_refine_ls_hydrogen_treatment constr
_refine_ls_matrix_type full
_refine_ls_number_parameters 834
_refine_ls_number_reflns 21342
_refine_ls_number_restraints 0
_refine_ls_restrained_S_all 1.014
_refine_ls_R_factor_all 0.1058
_refine_ls_R_factor_gt 0.0663
_refine_ls_shift/su_max 0.001
_refine_ls_shift/su_mean 0.000
_refine_ls_structure_factor_coef Fsqd
_refine_ls_weighting_details 'calc w=1/[\s^2^(Fo^2^)+(0.0726P)^2^+84.1669P] where P=(Fo^2^+2Fc^2^)/3'
_refine_ls_weighting_scheme calc
_refine_ls_wR_factor_gt 0.1560
_refine_ls_wR_factor_ref 0.1738
_reflns_number_gt 14559
_reflns_number_total 21342
_reflns_threshold_expression >2sigma(I)
_cod_data_source_file ic3002306_si_002_5.cif
_cod_data_source_block 8aisu135
_cod_original_sg_symbol_H-M 'C 2/c'
_cod_database_code 4330003

loop_
_symmetry_equiv_pos_as_xyz
'x, y, z'
'-x, y, -z+1/2'
'x+1/2, y+1/2, z'
'-x+1/2, y+1/2, -z+1/2'
'-x, -y, -z'
'x, -y, z-1/2'
'-x+1/2, -y+1/2, -z'
'x+1/2, -y+1/2, z-1/2'

loop_
_atom_site_label
_atom_site_type_symbol
_atom_site_fract_x
_atom_site_fract_y
_atom_site_fract_z
_atom_site_U_iso_or_equiv
_atom_site_adp_type
_atom_site_occupancy
_atom_site_symmetry_multiplicity
_atom_site_calc_flag
_atom_site_refinement_flags
_atom_site_disorder_assembly
_atom_site_disorder_group
V1 V -0.03078(2) 0.77246(3) 0.42314(2) 0.01995(13) Uani 1 1 d . . .
V2 V -0.16061(2) 0.77427(4) 0.23748(3) 0.02312(14) Uani 1 1 d . . .
V3 V 0.06422(2) 0.51902(3) 0.19901(3) 0.02273(14) Uani 1 1 d . . .
V4 V 0.05958(2) 0.51340(3) 0.32768(3) 0.02306(14) Uani 1 1 d . . .
K1 K 0.0000 0.61908(7) 0.2500 0.0336(3) Uani 1 2 d S . .
K2 K -0.05701(3) 0.72915(4) 0.17361(4) 0.02717(18) Uani 1 1 d . . .
K3 K -0.10275(6) 0.67791(8) 0.33776(6) 0.0211(3) Uani 0.50 1 d P . .
Co1 Co -0.11763(2) 0.76922(3) 0.53363(2) 0.03019(14) Uani 1 1 d . . .
Co2 Co -0.24212(2) 0.88725(3) 0.13133(2) 0.03133(14) Uani 1 1 d . A .
P1 P -0.03942(4) 0.76033(6) 0.54379(4) 0.0271(2) Uani 1 1 d . . .
P2 P -0.12656(4) 0.69566(6) 0.47119(4) 0.0259(2) Uani 1 1 d . . .
P3 P -0.11444(4) 0.85042(6) 0.47912(4) 0.0296(2) Uani 1 1 d . . .
P4 P -0.22236(5) 0.91288(7) 0.21102(5) 0.0378(3) Uani 1 1 d . . .
P5 P -0.25762(5) 0.78354(7) 0.15152(5) 0.0415(3) Uani 1 1 d . . .
P6 P -0.16795(4) 0.85906(6) 0.12520(4) 0.0294(2) Uani 1 1 d . . .
P7 P -0.00091(4) 0.60969(5) 0.39310(4) 0.0245(2) Uani 1 1 d . . .
P8 P -0.05907(4) 0.82762(5) 0.30551(4) 0.02092(19) Uani 1 1 d . . .
P9 P 0.13793(4) 0.60904(5) 0.27599(4) 0.0235(2) Uani 1 1 d . . .
O1 O 0.00095(11) 0.68654(15) 0.40144(11) 0.0299(6) Uani 1 1 d . . .
O1T O 0.01402(11) 0.82285(16) 0.41985(11) 0.0298(6) Uani 1 1 d . . .
O1A O -0.01877(13) 0.70885(16) 0.58867(12) 0.0352(7) Uani 1 1 d . . .
O1P O -0.01481(11) 0.74287(15) 0.49745(11) 0.0276(6) Uani 1 1 d . . .
O1B O -0.01835(12) 0.83110(16) 0.56876(12) 0.0343(7) Uani 1 1 d . . .
O2 O -0.06341(10) 0.78000(14) 0.35052(10) 0.0234(5) Uani 1 1 d . . .
O2T O -0.17137(11) 0.74846(18) 0.29262(12) 0.0354(7) Uani 1 1 d . . .
O2A O -0.11789(12) 0.62254(16) 0.49856(11) 0.0325(7) Uani 1 1 d . . .
O2P O -0.09699(10) 0.70376(14) 0.42721(10) 0.0228(5) Uani 1 1 d . . .
O2B O -0.18293(11) 0.68805(18) 0.44729(12) 0.0339(7) Uani 1 1 d . . .
O3 O -0.09161(10) 0.80355(14) 0.25748(10) 0.0228(5) Uani 1 1 d . . .
O3T O 0.09582(11) 0.46702(17) 0.17020(12) 0.0342(7) Uani 1 1 d . . .
O3P O -0.07599(11) 0.84594(14) 0.44339(11) 0.0274(6) Uani 1 1 d . . .
O3B O -0.11083(14) 0.92572(17) 0.50321(15) 0.0460(9) Uani 1 1 d . . .
O3A O -0.16771(12) 0.85527(18) 0.44726(14) 0.0398(8) Uani 1 1 d . . .
O4T O 0.08760(11) 0.45610(16) 0.36341(11) 0.0309(6) Uani 1 1 d . . .
O4 O -0.13469(11) 0.68533(15) 0.21451(13) 0.0328(7) Uani 1 1 d . . .
O4B O -0.26844(18) 0.9123(4) 0.24050(18) 0.109(3) Uani 1 1 d . . .
O4A O -0.2081(2) 0.9925(2) 0.2150(2) 0.092(2) Uani 1 1 d . . .
O4P O -0.18150(11) 0.87292(16) 0.24164(12) 0.0305(6) Uani 1 1 d . . .
O5P O -0.22708(11) 0.75212(16) 0.19765(12) 0.0323(7) Uani 1 1 d . A .
O5B O -0.31319(16) 0.7790(4) 0.1609(2) 0.113(3) Uani 1 1 d . A .
O5 O 0.04647(11) 0.58776(16) 0.37310(11) 0.0302(6) Uani 1 1 d . . .
O6P O -0.14431(10) 0.80384(15) 0.16077(11) 0.0260(6) Uani 1 1 d . A .
O6B O -0.16572(15) 0.8352(2) 0.06756(13) 0.0554(11) Uani 1 1 d . A .
O6A O -0.13518(13) 0.9266(2) 0.13101(19) 0.0621(13) Uani 1 1 d . A .
O6 O -0.00623(10) 0.83190(15) 0.29461(11) 0.0261(6) Uani 1 1 d . . .
O7 O 0.11310(10) 0.59004(15) 0.22173(11) 0.0271(6) Uani 1 1 d . . .
O8 O 0.06761(10) 0.48502(13) 0.25928(10) 0.0232(5) Uani 1 1 d . . .
H8 H 0.0749 0.4442 0.2589 0.035 Uiso 1 1 calc R . .
O9 O -0.00020(10) 0.48587(14) 0.17728(10) 0.0249(6) Uani 1 1 d . . .
H9 H 0.0008 0.4461 0.1672 0.037 Uiso 1 1 calc R . .
O10 O 0.04645(11) 0.58878(17) 0.14262(11) 0.0311(7) Uani 1 1 d . . .
O11 O 0.11667(11) 0.57048(15) 0.31791(11) 0.0288(6) Uani 1 1 d . . .
C1L C -0.1293(2) 0.7898(3) 0.0538(2) 0.0463(12) Uani 1 1 d . . .
H1LA H -0.1305 0.7457 0.0723 0.056 Uiso 1 1 calc R A .
H1LB H -0.0966 0.8103 0.0634 0.056 Uiso 1 1 calc R . .
C1K C -0.0874(2) 0.9282(3) 0.1581(2) 0.0491(14) Uani 1 1 d . . .
H1KA H -0.0669 0.8952 0.1419 0.059 Uiso 1 1 calc R A .
H1KB H -0.0887 0.9124 0.1936 0.059 Uiso 1 1 calc R . .
C1I C -0.3360(3) 0.7365(7) 0.1831(5) 0.135(5) Uani 1 1 d . . .
H1IA H -0.3141 0.7225 0.2142 0.162 Uiso 1 1 calc R A .
H1IB H -0.3402 0.6956 0.1606 0.162 Uiso 1 1 calc R . .
C1B C 0.0342(2) 0.8384(3) 0.5808(3) 0.0537(15) Uani 1 1 d . . .
H1BA H 0.0490 0.8448 0.5489 0.064 Uiso 1 1 calc R . .
H1BB H 0.0484 0.7966 0.5984 0.064 Uiso 1 1 calc R . .
C1A C -0.00463(19) 0.6383(2) 0.58076(18) 0.0363(10) Uani 1 1 d . . .
H1AA H -0.0233 0.6204 0.5488 0.044 Uiso 1 1 calc R . .
H1AB H -0.0123 0.6095 0.6096 0.044 Uiso 1 1 calc R . .
C1E C -0.1784(2) 0.9064(3) 0.4066(3) 0.0580(16) Uani 1 1 d . . .
H1EA H -0.1817 0.8840 0.3725 0.070 Uiso 1 1 calc R . .
H1EB H -0.1519 0.9408 0.4085 0.070 Uiso 1 1 calc R . .
C1F C -0.0669(2) 0.9664(3) 0.5105(2) 0.0493(13) Uani 1 1 d . . .
H1FA H -0.0477 0.9589 0.4818 0.059 Uiso 1 1 calc R . .
H1FB H -0.0465 0.9536 0.5429 0.059 Uiso 1 1 calc R . .
C1G C -0.1747(3) 1.0246(4) 0.2497(4) 0.092(3) Uani 1 1 d . . .
H1GA H -0.1456 0.9950 0.2574 0.110 Uiso 1 1 calc R . .
H1GB H -0.1887 1.0318 0.2819 0.110 Uiso 1 1 calc R . .
C1H C -0.2763(2) 0.8801(4) 0.2810(3) 0.078(3) Uani 1 1 d . . .
H1HA H -0.2513 0.8943 0.3096 0.094 Uiso 1 1 calc R . .
H1HB H -0.2720 0.8303 0.2754 0.094 Uiso 1 1 calc R . .
C1C C -0.13275(19) 0.5587(2) 0.47300(18) 0.0384(11) Uani 1 1 d . . .
H1CA H -0.1119 0.5486 0.4462 0.046 Uiso 1 1 calc R . .
H1CB H -0.1671 0.5618 0.4566 0.046 Uiso 1 1 calc R . .
C1D C -0.20381(16) 0.7206(2) 0.39982(17) 0.0313(9) Uani 1 1 d . . .
H1DA H -0.1779 0.7438 0.3838 0.038 Uiso 1 1 calc R . .
H1DB H -0.2280 0.7557 0.4069 0.038 Uiso 1 1 calc R . .
C1 C -0.1319(2) 0.7162(3) 0.5986(2) 0.0489(14) Uani 1 1 d . . .
H1A H -0.1161 0.6727 0.6125 0.059 Uiso 1 1 calc R . .
C2L C -0.1380(3) 0.7776(4) -0.0021(2) 0.0672(19) Uani 1 1 d . A .
H2LA H -0.1106 0.7518 -0.0125 0.101 Uiso 1 1 calc R . .
H2LB H -0.1410 0.8218 -0.0201 0.101 Uiso 1 1 calc R . .
H2LC H -0.1682 0.7513 -0.0107 0.101 Uiso 1 1 calc R . .
C2K C -0.0640(3) 0.9948(4) 0.1601(4) 0.083(3) Uani 1 1 d . A .
H2KA H -0.0298 0.9901 0.1750 0.125 Uiso 1 1 calc R . .
H2KB H -0.0806 1.0260 0.1812 0.125 Uiso 1 1 calc R . .
H2KC H -0.0659 1.0135 0.1253 0.125 Uiso 1 1 calc R . .
C2I C -0.3822(3) 0.7489(5) 0.1990(4) 0.093(3) Uani 1 1 d . A .
H2IA H -0.3976 0.7051 0.2056 0.139 Uiso 1 1 calc R . .
H2IB H -0.4030 0.7738 0.1720 0.139 Uiso 1 1 calc R . .
H2IC H -0.3780 0.7765 0.2304 0.139 Uiso 1 1 calc R . .
C2B C 0.0444(2) 0.9001(3) 0.6152(3) 0.0664(19) Uani 1 1 d . . .
H2BA H 0.0797 0.9061 0.6239 0.100 Uiso 1 1 calc R . .
H2BB H 0.0297 0.8932 0.6466 0.100 Uiso 1 1 calc R . .
H2BC H 0.0304 0.9412 0.5974 0.100 Uiso 1 1 calc R . .
C2A C 0.04903(19) 0.6341(3) 0.5772(2) 0.0423(12) Uani 1 1 d . . .
H2AA H 0.0586 0.5858 0.5750 0.063 Uiso 1 1 calc R . .
H2AB H 0.0674 0.6551 0.6077 0.063 Uiso 1 1 calc R . .
H2AC H 0.0561 0.6586 0.5466 0.063 Uiso 1 1 calc R . .
C2F C -0.0822(3) 1.0400(3) 0.5120(3) 0.070(2) Uani 1 1 d . . .
H2FA H -0.0532 1.0692 0.5194 0.105 Uiso 1 1 calc R . .
H2FB H -0.1030 1.0461 0.5389 0.105 Uiso 1 1 calc R . .
H2FC H -0.1003 1.0529 0.4788 0.105 Uiso 1 1 calc R . .
C2H C -0.3255(2) 0.8910(4) 0.2971(3) 0.0669(19) Uani 1 1 d . . .
H2HA H -0.3390 0.8467 0.3059 0.100 Uiso 1 1 calc R . .
H2HB H -0.3473 0.9119 0.2688 0.100 Uiso 1 1 calc R . .
H2HC H -0.3226 0.9214 0.3270 0.100 Uiso 1 1 calc R . .
C2C C -0.1275(2) 0.5038(3) 0.5124(2) 0.0543(16) Uani 1 1 d . . .
H2CA H -0.1334 0.4590 0.4957 0.081 Uiso 1 1 calc R . .
H2CB H -0.1513 0.5111 0.5362 0.081 Uiso 1 1 calc R . .
H2CC H -0.0945 0.5050 0.5312 0.081 Uiso 1 1 calc R . .
C2D C -0.22818(19) 0.6669(3) 0.36402(19) 0.0422(11) Uani 1 1 d . . .
H2DA H -0.2447 0.6891 0.3331 0.063 Uiso 1 1 calc R . .
H2DB H -0.2521 0.6417 0.3811 0.063 Uiso 1 1 calc R . .
H2DC H -0.2036 0.6348 0.3546 0.063 Uiso 1 1 calc R . .
C2 C -0.1166(2) 0.7840(3) 0.61201(19) 0.0499(14) Uani 1 1 d . . .
H2A H -0.0872 0.7966 0.6367 0.060 Uiso 1 1 calc R . .
C2E C -0.2258(3) 0.9407(5) 0.4146(4) 0.102(3) Uani 1 1 d . . .
H2EA H -0.2363 0.9715 0.3858 0.153 Uiso 1 1 calc R . .
H2EB H -0.2210 0.9672 0.4465 0.153 Uiso 1 1 calc R . .
H2EC H -0.2509 0.9056 0.4167 0.153 Uiso 1 1 calc R . .
C2G C -0.1607(6) 1.0889(7) 0.2310(7) 0.176(6) Uani 1 1 d . . .
H2GA H -0.1276 1.1003 0.2471 0.263 Uiso 1 1 calc R . .
H2GB H -0.1834 1.1245 0.2393 0.263 Uiso 1 1 calc R . .
H2GC H -0.1613 1.0864 0.1938 0.263 Uiso 1 1 calc R . .
C3 C -0.1489(2) 0.8303(3) 0.5850(2) 0.0511(14) Uani 1 1 d . . .
H3A H -0.1469 0.8815 0.5873 0.061 Uiso 1 1 calc R . .
C4 C -0.1853(2) 0.7925(3) 0.5545(2) 0.0494(14) Uani 1 1 d . . .
H4A H -0.2139 0.8118 0.5317 0.059 Uiso 1 1 calc R . .
C5 C -0.1747(2) 0.7221(3) 0.5633(2) 0.0522(15) Uani 1 1 d . . .
H5A H -0.1946 0.6829 0.5473 0.063 Uiso 1 1 calc R . .
C6 C -0.2545(3) 0.9848(3) 0.1021(3) 0.069(2) Uani 1 1 d . . .
H6A H -0.2355 1.0273 0.1132 0.082 Uiso 1 1 calc R A .
C7 C -0.2959(4) 0.9608(7) 0.1210(4) 0.127(6) Uani 1 1 d . A .
H7A H -0.3115 0.9829 0.1490 0.152 Uiso 1 1 calc R . .
C7P C -0.00279(18) 0.5676(2) 0.45214(17) 0.0354(10) Uani 1 1 d . . .
H7PA H 0.0273 0.5773 0.4753 0.053 Uiso 1 1 calc R . .
H7PB H -0.0058 0.5179 0.4464 0.053 Uiso 1 1 calc R . .
H7PC H -0.0309 0.5841 0.4676 0.053 Uiso 1 1 calc R . .
C8 C -0.2818(4) 0.8898(4) 0.0597(3) 0.088(3) Uani 1 1 d . . .
H8A H -0.2860 0.8512 0.0344 0.105 Uiso 1 1 calc R A .
C8P C -0.07641(17) 0.9118(2) 0.32263(18) 0.0335(9) Uani 1 1 d . . .
H8PA H -0.0699 0.9445 0.2961 0.050 Uiso 1 1 calc R . .
H8PB H -0.0576 0.9249 0.3554 0.050 Uiso 1 1 calc R . .
H8PC H -0.1113 0.9123 0.3258 0.050 Uiso 1 1 calc R . .
C9P C 0.20024(16) 0.5860(3) 0.27707(18) 0.0352(10) Uani 1 1 d . . .
H9PA H 0.2170 0.5891 0.3123 0.053 Uiso 1 1 calc R . .
H9PB H 0.2157 0.6175 0.2551 0.053 Uiso 1 1 calc R . .
H9PC H 0.2024 0.5389 0.2645 0.053 Uiso 1 1 calc R . .
C9 C -0.3118(3) 0.9046(8) 0.0957(6) 0.146(7) Uani 1 1 d . A .
H9A H -0.3414 0.8777 0.1015 0.175 Uiso 1 1 calc R . .
C10 C -0.2462(2) 0.9404(3) 0.0632(2) 0.0535(16) Uani 1 1 d . A .
H10A H -0.2197 0.9445 0.0411 0.064 Uiso 1 1 calc R . .
O5A O -0.2407(6) 0.7356(6) 0.0982(4) 0.047(3) Uani 0.409(15) 1 d P A 1
C2J C -0.2028(7) 0.6275(9) 0.0846(6) 0.062(5) Uani 0.409(15) 1 d P A 1
H2JA H -0.1956 0.6443 0.0514 0.092 Uiso 0.409(15) 1 calc PR A 1
H2JB H -0.2056 0.5773 0.0836 0.092 Uiso 0.409(15) 1 calc PR A 1
H2JC H -0.1763 0.6409 0.1114 0.092 Uiso 0.409(15) 1 calc PR A 1
C1J C -0.2494(7) 0.6578(9) 0.0959(8) 0.062(5) Uani 0.409(15) 1 d P A 1
H1JA H -0.2576 0.6406 0.1291 0.075 Uiso 0.409(15) 1 calc PR A 1
H1JB H -0.2763 0.6461 0.0686 0.075 Uiso 0.409(15) 1 calc PR A 1
C2J1 C -0.2488(5) 0.6206(6) 0.0766(4) 0.054(3) Uani 0.591(15) 1 d P A 2
H2JD H -0.2225 0.5921 0.0665 0.081 Uiso 0.591(15) 1 calc PR A 2
H2JE H -0.2747 0.6255 0.0475 0.081 Uiso 0.591(15) 1 calc PR A 2
H2JF H -0.2621 0.5987 0.1052 0.081 Uiso 0.591(15) 1 calc PR A 2
O5A1 O -0.2668(4) 0.7335(4) 0.1071(3) 0.047(2) Uani 0.591(15) 1 d P A 2
C1J1 C -0.2289(4) 0.6907(6) 0.0930(3) 0.041(2) Uani 0.591(15) 1 d P A 2
H1JC H -0.2028 0.6858 0.1225 0.049 Uiso 0.591(15) 1 calc PR A 2
H1JD H -0.2145 0.7123 0.0645 0.049 Uiso 0.591(15) 1 calc PR A 2

loop_
_atom_site_aniso_label
_atom_site_aniso_U_11
_atom_site_aniso_U_22
_atom_site_aniso_U_33
_atom_site_aniso_U_23
_atom_site_aniso_U_13
_atom_site_aniso_U_12
V1 0.0186(3) 0.0210(3) 0.0214(3) -0.0025(2) 0.0070(2) -0.0026(2)
V2 0.0162(3) 0.0268(3) 0.0268(3) 0.0067(3) 0.0048(2) 0.0026(2)
V3 0.0228(3) 0.0236(3) 0.0228(3) -0.0028(2) 0.0066(2) -0.0044(3)
V4 0.0236(3) 0.0238(3) 0.0223(3) 0.0012(2) 0.0052(2) 0.0061(3)
K1 0.0338(7) 0.0263(6) 0.0389(7) 0.000 -0.0017(6) 0.000
K2 0.0216(4) 0.0250(4) 0.0359(5) 0.0006(3) 0.0073(3) 0.0026(3)
K3 0.0219(8) 0.0178(7) 0.0236(7) -0.0020(6) 0.0032(6) 0.0012(6)
Co1 0.0308(3) 0.0360(3) 0.0269(3) -0.0077(2) 0.0153(2) -0.0064(2)
Co2 0.0211(3) 0.0397(3) 0.0327(3) 0.0118(2) 0.0019(2) 0.0083(2)
P1 0.0318(6) 0.0279(5) 0.0229(5) -0.0038(4) 0.0085(4) -0.0039(4)
P2 0.0260(5) 0.0294(5) 0.0241(5) -0.0031(4) 0.0097(4) -0.0080(4)
P3 0.0297(6) 0.0278(5) 0.0340(6) -0.0080(4) 0.0142(4) -0.0004(4)
P4 0.0321(6) 0.0417(7) 0.0403(6) 0.0004(5) 0.0079(5) 0.0190(5)
P5 0.0333(7) 0.0464(7) 0.0408(7) 0.0107(6) -0.0094(5) -0.0085(5)
P6 0.0254(5) 0.0322(6) 0.0316(5) 0.0088(4) 0.0073(4) 0.0071(4)
P7 0.0259(5) 0.0272(5) 0.0208(4) -0.0018(4) 0.0051(4) 0.0075(4)
P8 0.0178(4) 0.0221(4) 0.0239(4) -0.0001(4) 0.0066(4) 0.0013(4)
P9 0.0184(5) 0.0203(4) 0.0315(5) -0.0022(4) 0.0027(4) 0.0011(4)
O1 0.0347(16) 0.0253(14) 0.0325(15) 0.0037(12) 0.0149(13) 0.0061(12)
O1T 0.0261(15) 0.0353(16) 0.0285(14) -0.0007(12) 0.0058(12) -0.0115(12)
O1A 0.052(2) 0.0303(16) 0.0257(15) -0.0018(12) 0.0127(14) -0.0006(14)
O1P 0.0275(15) 0.0330(15) 0.0231(13) 0.0018(11) 0.0064(11) -0.0014(12)
O1B 0.0352(17) 0.0315(16) 0.0354(16) -0.0076(13) 0.0019(13) -0.0054(13)
O2 0.0225(13) 0.0262(13) 0.0219(13) -0.0003(10) 0.0050(10) -0.0019(11)
O2T 0.0217(15) 0.055(2) 0.0307(16) 0.0124(14) 0.0068(12) 0.0009(14)
O2A 0.0386(17) 0.0336(16) 0.0254(14) -0.0017(12) 0.0049(12) -0.0124(13)
O2P 0.0247(14) 0.0227(13) 0.0230(13) -0.0036(10) 0.0103(11) -0.0040(11)
O2B 0.0251(15) 0.0484(19) 0.0296(15) 0.0026(13) 0.0089(12) -0.0116(14)
O3 0.0181(13) 0.0265(13) 0.0247(13) 0.0012(10) 0.0066(10) 0.0019(10)
O3T 0.0304(16) 0.0392(17) 0.0350(16) -0.0110(13) 0.0112(13) -0.0044(13)
O3P 0.0312(15) 0.0234(13) 0.0305(15) -0.0050(11) 0.0143(12) 0.0006(12)
O3B 0.053(2) 0.0320(17) 0.060(2) -0.0178(16) 0.0313(18) -0.0058(16)
O3A 0.0301(17) 0.0384(18) 0.052(2) 0.0028(15) 0.0096(15) 0.0018(14)
O4T 0.0294(16) 0.0308(15) 0.0328(15) 0.0067(12) 0.0056(12) 0.0080(12)
O4 0.0285(16) 0.0232(14) 0.0477(18) 0.0027(13) 0.0095(13) -0.0006(12)
O4B 0.062(3) 0.220(7) 0.055(3) 0.052(4) 0.037(2) 0.089(4)
O4A 0.108(4) 0.040(2) 0.110(4) -0.029(3) -0.052(3) 0.038(3)
O4P 0.0258(15) 0.0335(16) 0.0322(15) -0.0057(12) 0.0035(12) 0.0084(12)
O5P 0.0229(15) 0.0347(16) 0.0381(17) 0.0076(13) 0.0000(12) -0.0048(12)
O5B 0.030(2) 0.177(6) 0.119(5) 0.099(5) -0.030(3) -0.038(3)
O5 0.0259(15) 0.0370(16) 0.0272(14) -0.0099(12) 0.0018(11) 0.0126(12)
O6P 0.0229(14) 0.0285(14) 0.0268(14) 0.0010(11) 0.0043(11) 0.0052(11)
O6B 0.063(3) 0.075(3) 0.0326(18) 0.0162(18) 0.0203(17) 0.035(2)
O6A 0.0267(18) 0.044(2) 0.111(4) 0.041(2) -0.007(2) -0.0013(16)
O6 0.0181(13) 0.0363(15) 0.0248(13) -0.0002(12) 0.0062(10) -0.0009(11)
O7 0.0264(15) 0.0263(14) 0.0278(14) 0.0021(11) 0.0017(11) -0.0049(11)
O8 0.0247(14) 0.0182(12) 0.0272(13) -0.0017(10) 0.0057(11) 0.0019(10)
O9 0.0269(14) 0.0242(13) 0.0249(13) -0.0026(11) 0.0081(11) -0.0059(11)
O10 0.0257(15) 0.0417(17) 0.0255(14) 0.0085(13) 0.0026(11) -0.0116(13)
O11 0.0280(15) 0.0318(15) 0.0267(14) -0.0025(12) 0.0038(11) -0.0033(12)
C1L 0.040(3) 0.057(3) 0.041(3) -0.010(2) 0.006(2) 0.002(2)
C1K 0.047(3) 0.036(3) 0.058(3) 0.014(2) -0.013(3) -0.006(2)
C1I 0.059(5) 0.187(12) 0.171(11) 0.053(9) 0.060(7) 0.008(7)
C1B 0.039(3) 0.037(3) 0.082(4) -0.013(3) -0.005(3) -0.006(2)
C1A 0.050(3) 0.026(2) 0.035(2) 0.0016(17) 0.013(2) -0.0074(19)
C1E 0.038(3) 0.053(3) 0.083(4) 0.016(3) 0.006(3) 0.010(3)
C1F 0.056(3) 0.030(2) 0.061(3) -0.015(2) 0.004(3) -0.003(2)
C1G 0.043(4) 0.056(4) 0.171(9) 0.039(5) -0.007(5) -0.003(3)
C1H 0.046(4) 0.087(5) 0.108(6) 0.059(5) 0.039(4) 0.032(3)
C1C 0.045(3) 0.035(2) 0.033(2) -0.0016(19) -0.002(2) -0.012(2)
C1D 0.026(2) 0.033(2) 0.036(2) 0.0008(18) 0.0104(17) -0.0033(17)
C1 0.057(3) 0.056(3) 0.040(3) 0.004(2) 0.032(3) -0.003(3)
C2L 0.083(5) 0.076(5) 0.042(3) -0.016(3) 0.007(3) 0.005(4)
C2K 0.059(4) 0.067(5) 0.117(7) 0.029(4) -0.009(4) -0.023(4)
C2I 0.047(4) 0.122(8) 0.108(7) 0.025(6) 0.005(4) -0.001(4)
C2B 0.053(4) 0.056(4) 0.084(5) -0.027(3) -0.013(3) -0.012(3)
C2A 0.046(3) 0.031(2) 0.046(3) 0.000(2) -0.008(2) 0.003(2)
C2F 0.084(5) 0.028(3) 0.096(5) -0.013(3) 0.008(4) -0.003(3)
C2H 0.047(3) 0.071(4) 0.090(5) -0.002(4) 0.036(3) 0.012(3)
C2C 0.079(4) 0.032(3) 0.044(3) 0.004(2) -0.019(3) -0.012(3)
C2D 0.038(3) 0.054(3) 0.037(2) -0.001(2) 0.011(2) -0.013(2)
C2 0.046(3) 0.079(4) 0.030(2) -0.013(3) 0.022(2) -0.011(3)
C2E 0.076(6) 0.092(6) 0.142(9) 0.036(6) 0.027(5) 0.046(5)
C2G 0.171(14) 0.098(9) 0.258(19) -0.004(11) 0.031(13) -0.025(9)
C3 0.056(3) 0.058(3) 0.047(3) -0.020(3) 0.036(3) -0.003(3)
C4 0.038(3) 0.078(4) 0.039(3) -0.005(3) 0.028(2) 0.000(3)
C5 0.049(3) 0.076(4) 0.038(3) -0.014(3) 0.032(2) -0.021(3)
C6 0.083(5) 0.047(3) 0.068(4) 0.019(3) -0.021(4) 0.027(3)
C7 0.099(8) 0.213(13) 0.079(6) 0.090(8) 0.051(6) 0.131(9)
C7P 0.040(3) 0.038(2) 0.028(2) 0.0012(18) 0.0034(18) -0.004(2)
C8 0.107(7) 0.067(5) 0.069(5) 0.028(4) -0.061(5) -0.014(4)
C8P 0.035(2) 0.027(2) 0.039(2) -0.0023(18) 0.0084(19) 0.0026(18)
C9P 0.023(2) 0.044(3) 0.039(2) -0.001(2) 0.0032(17) 0.0095(19)
C9 0.026(3) 0.231(15) 0.174(13) 0.166(12) -0.015(5) -0.006(6)
C10 0.043(3) 0.074(4) 0.044(3) 0.033(3) 0.008(2) 0.024(3)
O5A 0.068(9) 0.034(6) 0.040(5) -0.004(4) 0.005(6) 0.007(6)
C2J 0.070(12) 0.058(10) 0.053(9) -0.010(7) -0.003(8) 0.009(8)
C1J 0.059(11) 0.035(9) 0.085(13) 0.000(9) -0.021(9) -0.004(8)
C2J1 0.084(9) 0.035(5) 0.041(5) -0.003(4) 0.001(5) -0.012(5)
O5A1 0.047(5) 0.057(5) 0.036(4) -0.011(3) -0.005(3) 0.004(4)
C1J1 0.053(6) 0.041(6) 0.028(4) -0.003(4) 0.003(4) 0.005(5)

loop_
_atom_type_symbol
_atom_type_description
_atom_type_scat_dispersion_real
_atom_type_scat_dispersion_imag
_atom_type_scat_source
C C 0.0033 0.0016 'International Tables Vol C Tables 4.2.6.8 and 6.1.1.4'
H H 0.0000 0.0000 'International Tables Vol C Tables 4.2.6.8 and 6.1.1.4'
O O 0.0106 0.0060 'International Tables Vol C Tables 4.2.6.8 and 6.1.1.4'
P P 0.1023 0.0942 'International Tables Vol C Tables 4.2.6.8 and 6.1.1.4'
V V 0.3005 0.5294 'International Tables Vol C Tables 4.2.6.8 and 6.1.1.4'
Co Co 0.3494 0.9721 'International Tables Vol C Tables 4.2.6.8 and 6.1.1.4'
K K 0.2009 0.2494 'International Tables Vol C Tables 4.2.6.8 and 6.1.1.4'
N N 0.0061 0.0033 'International Tables Vol C Tables 4.2.6.8 and 6.1.1.4'

loop_
_geom_angle_atom_site_label_1
_geom_angle_atom_site_label_2
_geom_angle_atom_site_label_3
_geom_angle
_geom_angle_site_symmetry_1
_geom_angle_site_symmetry_3
O1T V1 O2 98.97(13) . .
O1T V1 O1 97.10(15) . .
O2 V1 O1 86.98(12) . .
O1T V1 O3P 95.35(15) . .
O2 V1 O3P 89.14(12) . .
O1 V1 O3P 167.39(13) . .
O1T V1 O1P 99.11(14) . .
O2 V1 O1P 161.88(12) . .
O1 V1 O1P 89.53(12) . .
O3P V1 O1P 90.45(12) . .
O1T V1 O2P 177.78(14) . .
O2 V1 O2P 80.06(11) . .
O1 V1 O2P 84.86(11) . .
O3P V1 O2P 82.66(11) . .
O1P V1 O2P 81.92(11) . .
O1T V1 K3 134.34(11) . .
O2 V1 K3 41.39(8) . .
O1 V1 K3 66.04(10) . .
O3P V1 K3 103.49(9) . .
O1P V1 K3 121.57(9) . .
O2P V1 K3 45.65(7) . .
O1T V1 K2 62.11(11) . 2
O2 V1 K2 68.13(8) . 2
O1 V1 K2 44.65(8) . 2
O3P V1 K2 143.16(9) . 2
O1P V1 K2 120.14(9) . 2
O2P V1 K2 119.09(7) . 2
K3 V1 K2 78.82(3) . 2
O2T V2 O3 98.02(14) . .
O2T V2 O4 96.97(16) . .
O3 V2 O4 87.56(12) . .
O2T V2 O4P 99.18(16) . .
O3 V2 O4P 89.13(12) . .
O4 V2 O4P 163.82(13) . .
O2T V2 O5P 97.71(15) . .
O3 V2 O5P 164.25(12) . .
O4 V2 O5P 89.82(13) . .
O4P V2 O5P 89.08(13) . .
O2T V2 O6P 176.74(15) . .
O3 V2 O6P 81.93(11) . .
O4 V2 O6P 79.77(12) . .
O4P V2 O6P 84.09(12) . .
O5P V2 O6P 82.32(12) . .
O2T V2 K3 42.28(12) . .
O3 V2 K3 67.98(8) . .
O4 V2 K3 67.20(10) . .
O4P V2 K3 125.72(9) . .
O5P V2 K3 124.89(9) . .
O6P V2 K3 135.36(8) . .
O2T V2 K2 126.94(12) . .
O3 V2 K2 53.28(8) . .
O4 V2 K2 46.42(9) . .
O4P V2 K2 120.52(9) . .
O5P V2 K2 115.22(10) . .
O6P V2 K2 50.57(7) . .
K3 V2 K2 84.80(3) . .
O3T V3 O8 103.38(16) . .
O3T V3 O9 101.13(14) . .
O8 V3 O9 94.50(13) . .
O3T V3 O7 101.04(14) . .
O8 V3 O7 92.34(13) . .
O9 V3 O7 154.58(13) . .
O3T V3 O10 99.85(16) . .
O8 V3 O10 156.65(13) . .
O9 V3 O10 83.28(12) . .
O7 V3 O10 80.82(12) . .
O3T V3 K1 177.38(12) . .
O8 V3 K1 78.54(9) . .
O9 V3 K1 76.86(9) . .
O7 V3 K1 80.58(9) . .
O10 V3 K1 78.32(10) . .
O3T V3 K3 102.99(12) . 2
O8 V3 K3 128.81(10) . 2
O9 V3 K3 122.02(9) . 2
O7 V3 K3 39.73(9) . 2
O10 V3 K3 41.10(9) . 2
K1 V3 K3 76.90(4) . 2
O4T V4 O9 102.16(15) . 2
O4T V4 O8 104.07(14) . .
O9 V4 O8 94.03(12) 2 .
O4T V4 O5 105.95(15) . .
O9 V4 O5 91.30(13) 2 .
O8 V4 O5 147.62(13) . .
O4T V4 O11 97.87(15) . .
O9 V4 O11 159.97(13) 2 .
O8 V4 O11 81.00(12) . .
O5 V4 O11 83.15(13) . .
O4T V4 K1 175.53(12) . .
O9 V4 K1 75.35(9) 2 .
O8 V4 K1 72.61(8) . .
O5 V4 K1 77.96(9) . .
O11 V4 K1 84.66(9) . .
V3 K1 V3 101.15(5) 2 .
V3 K1 V4 65.94(3) 2 2
V3 K1 V4 65.82(3) . 2
V3 K1 V4 65.81(3) 2 .
V3 K1 V4 65.94(3) . .
V4 K1 V4 99.89(5) 2 .
V3 K1 O8 31.58(5) 2 2
V3 K1 O8 79.43(6) . 2
V4 K1 O8 35.04(5) 2 2
V4 K1 O8 76.68(6) . 2
V3 K1 O8 79.42(6) 2 .
V3 K1 O8 31.58(5) . .
V4 K1 O8 76.68(6) 2 .
V4 K1 O8 35.04(5) . .
O8 K1 O8 70.79(10) 2 .
V3 K1 K2 114.52(2) 2 2
V3 K1 K2 115.75(2) . 2
V4 K1 K2 177.97(4) 2 2
V4 K1 K2 82.03(2) . 2
O8 K1 K2 145.69(5) 2 2
O8 K1 K2 105.33(5) . 2
V3 K1 K2 115.75(2) 2 .
V3 K1 K2 114.52(2) . .
V4 K1 K2 82.03(2) 2 .
V4 K1 K2 177.97(4) . .
O8 K1 K2 105.33(5) 2 .
O8 K1 K2 145.69(5) . .
K2 K1 K2 96.06(5) 2 .
V3 K1 O9 78.17(6) 2 .
V3 K1 O9 35.23(5) . .
V4 K1 O9 31.01(5) 2 .
V4 K1 O9 79.73(6) . .
O8 K1 O9 49.08(7) 2 .
O8 K1 O9 48.95(7) . .
K2 K1 O9 150.70(5) 2 .
K2 K1 O9 101.77(5) . .
V3 K1 O9 35.23(5) 2 2
V3 K1 O9 78.17(6) . 2
V4 K1 O9 79.72(6) 2 2
V4 K1 O9 31.01(5) . 2
O8 K1 O9 48.95(7) 2 2
O8 K1 O9 49.08(7) . 2
K2 K1 O9 101.77(5) 2 2
K2 K1 O9 150.70(5) . 2
O9 K1 O9 72.88(10) . 2
V3 K1 O10 36.71(6) 2 2
V3 K1 O10 125.15(7) . 2
V4 K1 O10 101.85(6) 2 2
V4 K1 O10 64.25(5) . 2
O8 K1 O10 68.26(7) 2 2
O8 K1 O10 94.61(7) . 2
K2 K1 O10 78.36(6) 2 2
K2 K1 O10 116.09(6) . 2
O9 K1 O10 113.22(8) . 2
O9 K1 O10 47.11(7) 2 2
V3 K1 O10 125.15(7) 2 .
V3 K1 O10 36.71(6) . .
V4 K1 O10 64.26(5) 2 .
V4 K1 O10 101.85(6) . .
O8 K1 O10 94.61(7) 2 .
O8 K1 O10 68.26(7) . .
K2 K1 O10 116.09(6) 2 .
K2 K1 O10 78.36(6) . .
O9 K1 O10 47.11(7) . .
O9 K1 O10 113.22(8) 2 .
O10 K1 O10 159.50(12) 2 .
O4 K2 O6 129.15(10) . 2
O4 K2 O1 138.04(10) . 2
O6 K2 O1 92.30(9) 2 2
O4 K2 O6P 59.08(9) . .
O6 K2 O6P 99.46(9) 2 .
O1 K2 O6P 128.35(9) 2 .
O4 K2 O3 59.13(9) . .
O6 K2 O3 70.38(8) 2 .
O1 K2 O3 162.67(9) 2 .
O6P K2 O3 57.71(8) . .
O4 K2 O5 90.05(9) . 2
O6 K2 O5 134.24(9) 2 2
O1 K2 O5 49.78(8) 2 2
O6P K2 O5 123.29(9) . 2
O3 K2 O5 144.68(8) . 2
O4 K2 K1 83.57(7) . .
O6 K2 K1 93.29(7) 2 .
O1 K2 K1 88.42(7) 2 .
O6P K2 K1 140.00(7) . .
O3 K2 K1 92.35(6) . .
O5 K2 K1 65.36(6) 2 .
O4 K2 O1T 147.32(9) . 2
O6 K2 O1T 63.53(8) 2 2
O1 K2 O1T 50.70(8) 2 2
O6P K2 O1T 90.87(8) . 2
O3 K2 O1T 117.74(8) . 2
O5 K2 O1T 97.47(8) 2 2
K1 K2 O1T 128.42(6) . 2
O4 K2 P7 116.52(7) . 2
O6 K2 P7 109.27(7) 2 2
O1 K2 P7 25.50(6) 2 2
O6P K2 P7 138.05(7) . 2
O3 K2 P7 161.53(6) . 2
O5 K2 P7 26.57(6) 2 2
K1 K2 P7 69.18(3) . 2
O1T K2 P7 76.11(6) 2 2
O4 K2 P9 21.93(7) . 2
O6 K2 P9 140.31(7) 2 2
O1 K2 P9 119.90(7) 2 2
O6P K2 P9 79.19(7) . 2
O3 K2 P9 76.04(6) . 2
O5 K2 P9 70.22(6) 2 2
K1 K2 P9 67.26(3) . 2
O1T K2 P9 155.11(6) 2 2
P7 K2 P9 96.05(3) 2 2
O4 K2 V2 32.81(7) . .
O6 K2 V2 101.30(6) 2 .
O1 K2 V2 161.62(7) 2 .
O6P K2 V2 37.46(6) . .
O3 K2 V2 33.31(5) . .
O5 K2 V2 122.13(6) 2 .
K1 K2 V2 102.93(3) . .
O1T K2 V2 125.59(5) 2 .
P7 K2 V2 148.66(3) 2 .
P9 K2 V2 54.35(2) 2 .
O4 K2 P8 146.26(8) . 2
O6 K2 P8 20.97(6) 2 2
O1 K2 P8 72.93(7) 2 2
O6P K2 P8 117.67(7) . 2
O3 K2 P8 89.89(6) . 2
O5 K2 P8 113.43(6) 2 2
K1 K2 P8 84.84(3) . 2
O1T K2 P8 56.70(5) 2 2
P7 K2 P8 88.32(3) 2 2
P9 K2 P8 147.76(4) 2 2
V2 K2 P8 121.92(3) . 2
O2 K3 O7 139.59(13) . 2
O2 K3 O10 108.95(12) . 2
O7 K3 O10 67.59(11) 2 2
O2 K3 O2P 72.76(10) . .
O7 K3 O2P 143.96(12) 2 .
O10 K3 O2P 89.16(11) 2 .
O2 K3 O2T 84.71(12) . .
O7 K3 O2T 93.89(12) 2 .
O10 K3 O2T 161.48(13) 2 .
O2P K3 O2T 107.23(12) . .
O2 K3 O1 59.09(9) . .
O7 K3 O1 115.07(10) 2 .
O10 K3 O1 52.17(10) 2 .
O2P K3 O1 61.78(9) . .
O2T K3 O1 143.68(11) . .
O2 K3 O4 99.73(10) . .
O7 K3 O4 50.49(9) 2 .
O10 K3 O4 109.62(10) 2 .
O2P K3 O4 161.22(11) . .
O2T K3 O4 54.31(10) . .
O1 K3 O4 129.71(9) . .
O2 K3 P7 85.56(9) . .
O7 K3 P7 91.23(9) 2 .
O10 K3 P7 25.12(8) 2 .
O2P K3 P7 73.08(8) . .
O2T K3 P7 169.65(10) . .
O1 K3 P7 27.21(6) . .
O4 K3 P7 124.31(8) . .
O2 K3 O3 49.92(9) . .
O7 K3 O3 97.41(10) 2 .
O10 K3 O3 125.27(11) 2 .
O2P K3 O3 118.63(10) . .
O2T K3 O3 54.32(9) . .
O1 K3 O3 98.40(8) . .
O4 K3 O3 50.10(7) . .
P7 K3 O3 116.08(7) . .
O2 K3 P9 124.46(9) . 2
O7 K3 P9 24.67(7) 2 2
O10 K3 P9 90.27(9) 2 2
O2P K3 P9 161.70(9) . 2
O2T K3 P9 71.45(9) . 2
O1 K3 P9 130.09(8) . 2
O4 K3 P9 26.63(6) . 2
P7 K3 P9 111.64(5) . 2
O3 K3 P9 76.10(6) . 2
O2 K3 P8 23.39(7) . .
O7 K3 P8 119.58(10) 2 .
O10 K3 P8 116.97(10) 2 .
O2P K3 P8 95.15(8) . .
O2T K3 P8 71.08(9) . .
O1 K3 P8 75.50(7) . .
O4 K3 P8 76.34(6) . .
P7 K3 P8 98.57(5) . .
O3 K3 P8 26.75(5) . .
P9 K3 P8 101.39(5) 2 .
O2 K3 V1 35.79(7) . .
O7 K3 V1 150.51(10) 2 .
O10 K3 V1 86.66(9) 2 .
O2P K3 V1 43.01(7) . .
O2T K3 V1 111.14(10) . .
O1 K3 V1 35.95(6) . .
O4 K3 V1 134.69(7) . .
P7 K3 V1 61.70(4) . .
O3 K3 V1 85.61(6) . .
P9 K3 V1 155.14(6) 2 .
P8 K3 V1 58.89(3) . .
C5 Co1 C4 39.8(2) . .
C5 Co1 C3 66.4(2) . .
C4 Co1 C3 39.7(2) . .
C5 Co1 C2 66.1(2) . .
C4 Co1 C2 66.3(2) . .
C3 Co1 C2 39.3(2) . .
C5 Co1 C1 39.7(2) . .
C4 Co1 C1 67.1(2) . .
C3 Co1 C1 66.8(2) . .
C2 Co1 C1 39.8(2) . .
C5 Co1 P3 133.0(2) . .
C4 Co1 P3 97.92(18) . .
C3 Co1 P3 94.15(18) . .
C2 Co1 P3 124.47(19) . .
C1 Co1 P3 160.94(17) . .
C5 Co1 P1 136.4(2) . .
C4 Co1 P1 156.16(17) . .
C3 Co1 P1 117.81(18) . .
C2 Co1 P1 90.54(17) . .
C1 Co1 P1 99.08(18) . .
P3 Co1 P1 90.59(5) . .
C5 Co1 P2 88.85(16) . .
C4 Co1 P2 109.35(17) . .
C3 Co1 P2 149.00(18) . .
C2 Co1 P2 145.90(18) . .
C1 Co1 P2 106.33(17) . .
P3 Co1 P2 89.43(5) . .
P1 Co1 P2 92.89(5) . .
C8 Co2 C9 39.1(5) . .
C8 Co2 C7 64.7(4) . .
C9 Co2 C7 37.6(5) . .
C8 Co2 C6 66.0(3) . .
C9 Co2 C6 65.2(4) . .
C7 Co2 C6 39.5(4) . .
C8 Co2 C10 39.5(3) . .
C9 Co2 C10 65.4(3) . .
C7 Co2 C10 65.3(3) . .
C6 Co2 C10 39.3(3) . .
C8 Co2 P5 98.7(2) . .
C9 Co2 P5 93.5(4) . .
C7 Co2 P5 121.5(4) . .
C6 Co2 P5 158.7(2) . .
C10 Co2 P5 134.3(2) . .
C8 Co2 P6 109.6(3) . .
C9 Co2 P6 148.6(5) . .
C7 Co2 P6 148.0(4) . .
C6 Co2 P6 108.6(2) . .
C10 Co2 P6 90.14(16) . .
P5 Co2 P6 90.20(5) . .
C8 Co2 P4 157.5(3) . .
C9 Co2 P4 120.3(5) . .
C7 Co2 P4 92.9(3) . .
C6 Co2 P4 99.0(2) . .
C10 Co2 P4 135.1(2) . .
P5 Co2 P4 90.53(6) . .
P6 Co2 P4 90.78(5) . .
O1P P1 O1A 107.52(17) . .
O1P P1 O1B 110.19(18) . .
O1A P1 O1B 99.35(18) . .
O1P P1 Co1 118.21(13) . .
O1A P1 Co1 113.31(14) . .
O1B P1 Co1 106.60(13) . .
O2P P2 O2A 111.95(17) . .
O2P P2 O2B 107.85(16) . .
O2A P2 O2B 99.95(17) . .
O2P P2 Co1 119.55(12) . .
O2A P2 Co1 104.55(12) . .
O2B P2 Co1 111.24(13) . .
O2P P2 K3 24.99(11) . .
O2A P2 K3 108.16(12) . .
O2B P2 K3 84.70(12) . .
Co1 P2 K3 140.30(5) . .
O3P P3 O3B 106.77(18) . .
O3P P3 O3A 110.67(19) . .
O3B P3 O3A 99.1(2) . .
O3P P3 Co1 117.99(13) . .
O3B P3 Co1 114.65(15) . .
O3A P3 Co1 106.03(14) . .
O4P P4 O4B 109.2(2) . .
O4P P4 O4A 107.7(2) . .
O4B P4 O4A 100.6(4) . .
O4P P4 Co2 118.23(13) . .
O4B P4 Co2 111.2(2) . .
O4A P4 Co2 108.4(2) . .
O5P P5 O5A1 112.1(3) . .
O5P P5 O5B 107.4(2) . .
O5A1 P5 O5B 91.2(5) . .
O5P P5 O5A 104.0(4) . .
O5A1 P5 O5A 25.7(4) . .
O5B P5 O5A 116.8(6) . .
O5P P5 Co2 118.09(14) . .
O5A1 P5 Co2 115.6(4) . .
O5B P5 Co2 108.7(2) . .
O5A P5 Co2 102.3(4) . .
O6P P6 O6A 109.52(18) . .
O6P P6 O6B 108.18(19) . .
O6A P6 O6B 103.7(3) . .
O6P P6 Co2 118.08(12) . .
O6A P6 Co2 108.58(16) . .
O6B P6 Co2 107.82(15) . .
O1 P7 O10 111.32(18) . 2
O1 P7 O5 108.08(18) . .
O10 P7 O5 112.76(16) 2 .
O1 P7 C7P 109.6(2) . .
O10 P7 C7P 107.4(2) 2 .
O5 P7 C7P 107.5(2) . .
O1 P7 K3 70.95(13) . .
O10 P7 K3 40.78(12) 2 .
O5 P7 K3 133.04(12) . .
C7P P7 K3 117.00(17) . .
O1 P7 K2 52.85(11) . 2
O10 P7 K2 105.63(13) 2 2
O5 P7 K2 62.26(13) . 2
C7P P7 K2 146.69(16) . 2
K3 P7 K2 86.05(4) . 2
O1 P7 K1 95.30(12) . .
O10 P7 K1 60.89(12) 2 .
O5 P7 K1 63.27(11) . .
C7P P7 K1 155.05(17) . .
K3 P7 K1 70.02(4) . .
K2 P7 K1 52.47(3) 2 .
O2 P8 O3 111.03(16) . .
O2 P8 O6 110.97(16) . .
O3 P8 O6 109.47(16) . .
O2 P8 C8P 108.07(19) . .
O3 P8 C8P 110.09(19) . .
O6 P8 C8P 107.1(2) . .
O2 P8 K3 36.28(11) . .
O3 P8 K3 75.34(11) . .
O6 P8 K3 119.20(12) . .
C8P P8 K3 128.62(16) . .
O2 P8 K2 74.28(11) . 2
O3 P8 K2 111.46(11) . 2
O6 P8 K2 39.39(11) . 2
C8P P8 K2 133.92(16) . 2
K3 P8 K2 81.17(4) . 2
O4 P9 O11 109.14(18) 2 .
O4 P9 O7 111.09(18) 2 .
O11 P9 O7 112.76(16) . .
O4 P9 C9P 108.9(2) 2 .
O11 P9 C9P 109.6(2) . .
O7 P9 C9P 105.3(2) . .
O4 P9 K3 74.61(14) 2 2
O11 P9 K3 139.81(13) . 2
O7 P9 K3 38.67(11) . 2
C9P P9 K3 106.39(17) . 2
O4 P9 K2 41.35(12) 2 2
O11 P9 K2 74.44(12) . 2
O7 P9 K2 105.96(12) . 2
C9P P9 K2 143.65(17) . 2
K3 P9 K2 87.11(4) 2 2
O4 P9 K1 84.16(12) 2 .
O11 P9 K1 71.12(12) . .
O7 P9 K1 62.27(11) . .
C9P P9 K1 165.14(17) . .
K3 P9 K1 69.52(4) 2 .
K2 P9 K1 51.21(3) 2 .
P7 O1 V1 149.1(2) . .
P7 O1 K2 101.64(14) . 2
V1 O1 K2 105.07(12) . 2
P7 O1 K3 81.84(14) . .
V1 O1 K3 78.01(10) . .
K2 O1 K3 101.17(10) 2 .
V1 O1T K2 93.48(13) . 2
C1A O1A P1 124.4(3) . .
P1 O1P V1 130.55(18) . .
C1B O1B P1 118.1(3) . .
P8 O2 V1 135.55(17) . .
P8 O2 K3 120.33(16) . .
V1 O2 K3 102.82(12) . .
V2 O2T K3 112.27(16) . .
C1C O2A P2 122.6(3) . .
P2 O2P V1 128.14(15) . .
P2 O2P K3 139.50(17) . .
V1 O2P K3 91.34(10) . .
C1D O2B P2 123.3(3) . .
P8 O3 V2 138.09(17) . .
P8 O3 K2 124.38(14) . .
V2 O3 K2 93.41(10) . .
P8 O3 K3 77.91(11) . .
V2 O3 K3 77.66(9) . .
K2 O3 K3 100.84(9) . .
P3 O3P V1 135.83(18) . .
C1F O3B P3 124.3(3) . .
C1E O3A P3 120.4(3) . .
P9 O4 V2 140.3(2) 2 .
P9 O4 K2 116.72(16) 2 .
V2 O4 K2 100.78(12) . .
P9 O4 K3 78.76(14) 2 .
V2 O4 K3 78.25(11) . .
K2 O4 K3 106.99(11) . .
C1H O4B P4 130.8(4) . .
C1G O4A P4 128.9(5) . .
P4 O4P V2 131.39(19) . .
P5 O5P V2 134.09(19) . .
C1I O5B P5 132.7(7) . .
P7 O5 V4 131.03(19) . .
P7 O5 K2 91.17(13) . 2
V4 O5 K2 112.86(13) . 2
P7 O5 K1 92.72(12) . .
V4 O5 K1 67.79(8) . .
K2 O5 K1 59.59(6) 2 .
P6 O6P V2 128.82(17) . .
P6 O6P K2 137.39(16) . .
V2 O6P K2 91.97(10) . .
C1L O6B P6 122.9(3) . .
C1K O6A P6 123.2(3) . .
P8 O6 K2 119.64(16) . 2
P9 O7 V3 130.56(17) . .
P9 O7 K3 116.66(16) . 2
V3 O7 K3 107.26(13) . 2
P9 O7 K1 93.75(13) . .
V3 O7 K1 64.12(8) . .
K3 O7 K1 89.56(10) 2 .
V3 O8 V4 139.32(16) . .
V3 O8 K1 69.88(9) . .
V4 O8 K1 72.36(8) . .
V3 O8 H8 110.3 . .
V4 O8 H8 110.3 . .
K1 O8 H8 158.5 . .
V4 O9 V3 139.70(17) 2 .
V4 O9 K1 73.64(9) 2 .
V3 O9 K1 67.91(8) . .
V4 O9 H9 110.2 2 .
V3 O9 H9 110.2 . .
K1 O9 H9 162.7 . .
P7 O10 V3 137.01(18) 2 .
P7 O10 K3 114.10(17) 2 2
V3 O10 K3 104.31(13) . 2
P7 O10 K1 95.46(14) 2 .
V3 O10 K1 64.97(8) . .
K3 O10 K1 90.20(10) 2 .
P9 O11 V4 140.18(18) . .
O6B C1L C2L 109.1(5) . .
O6B C1L H1LA 109.9 . .
C2L C1L H1LA 109.9 . .
O6B C1L H1LB 109.9 . .
C2L C1L H1LB 109.9 . .
H1LA C1L H1LB 108.3 . .
O6A C1K C2K 114.8(5) . .
O6A C1K H1KA 108.6 . .
C2K C1K H1KA 108.6 . .
O6A C1K H1KB 108.6 . .
C2K C1K H1KB 108.6 . .
H1KA C1K H1KB 107.5 . .
O5B C1I C2I 124.4(11) . .
O5B C1I H1IA 106.2 . .
C2I C1I H1IA 106.2 . .
O5B C1I H1IB 106.2 . .
C2I C1I H1IB 106.2 . .
H1IA C1I H1IB 106.4 . .
O1B C1B C2B 108.0(5) . .
O1B C1B H1BA 110.1 . .
C2B C1B H1BA 110.1 . .
O1B C1B H1BB 110.1 . .
C2B C1B H1BB 110.1 . .
H1BA C1B H1BB 108.4 . .
O1A C1A C2A 110.4(4) . .
O1A C1A H1AA 109.6 . .
C2A C1A H1AA 109.6 . .
O1A C1A H1AB 109.6 . .
C2A C1A H1AB 109.6 . .
H1AA C1A H1AB 108.1 . .
O3A C1E C2E 106.9(6) . .
O3A C1E H1EA 110.3 . .
C2E C1E H1EA 110.3 . .
O3A C1E H1EB 110.3 . .
C2E C1E H1EB 110.3 . .
H1EA C1E H1EB 108.6 . .
O3B C1F C2F 107.0(5) . .
O3B C1F H1FA 110.3 . .
C2F C1F H1FA 110.3 . .
O3B C1F H1FB 110.3 . .
C2F C1F H1FB 110.3 . .
H1FA C1F H1FB 108.6 . .
O4A C1G C2G 111.5(10) . .
O4A C1G H1GA 109.3 . .
C2G C1G H1GA 109.3 . .
O4A C1G H1GB 109.3 . .
C2G C1G H1GB 109.3 . .
H1GA C1G H1GB 108.0 . .
O4B C1H C2H 115.6(6) . .
O4B C1H H1HA 108.4 . .
C2H C1H H1HA 108.4 . .
O4B C1H H1HB 108.4 . .
C2H C1H H1HB 108.4 . .
H1HA C1H H1HB 107.4 . .
O2A C1C C2C 107.4(4) . .
O2A C1C H1CA 110.2 . .
C2C C1C H1CA 110.2 . .
O2A C1C H1CB 110.2 . .
C2C C1C H1CB 110.2 . .
H1CA C1C H1CB 108.5 . .
O2B C1D C2D 109.1(4) . .
O2B C1D K3 92.8(2) . .
C2D C1D K3 82.1(3) . .
O2B C1D H1DA 109.9 . .
C2D C1D H1DA 109.9 . .
K3 C1D H1DA 40.8 . .
O2B C1D H1DB 109.9 . .
C2D C1D H1DB 109.9 . .
K3 C1D H1DB 148.0 . .
H1DA C1D H1DB 108.3 . .
C5 C1 C2 106.5(6) . .
C5 C1 Co1 69.7(3) . .
C2 C1 Co1 70.1(3) . .
C5 C1 H1A 126.7 . .
C2 C1 H1A 126.7 . .
Co1 C1 H1A 126.7 . .
C1L C2L H2LA 109.5 . .
C1L C2L H2LB 109.5 . .
H2LA C2L H2LB 109.5 . .
C1L C2L H2LC 109.5 . .
H2LA C2L H2LC 109.5 . .
H2LB C2L H2LC 109.5 . .
C1K C2K H2KA 109.5 . .
C1K C2K H2KB 109.5 . .
H2KA C2K H2KB 109.5 . .
C1K C2K H2KC 109.5 . .
H2KA C2K H2KC 109.5 . .
H2KB C2K H2KC 109.5 . .
C1I C2I H2IA 109.5 . .
C1I C2I H2IB 109.5 . .
H2IA C2I H2IB 109.5 . .
C1I C2I H2IC 109.5 . .
H2IA C2I H2IC 109.5 . .
H2IB C2I H2IC 109.5 . .
C1B C2B H2BA 109.5 . .
C1B C2B H2BB 109.5 . .
H2BA C2B H2BB 109.5 . .
C1B C2B H2BC 109.5 . .
H2BA C2B H2BC 109.5 . .
H2BB C2B H2BC 109.5 . .
C1A C2A H2AA 109.5 . .
C1A C2A H2AB 109.5 . .
H2AA C2A H2AB 109.5 . .
C1A C2A H2AC 109.5 . .
H2AA C2A H2AC 109.5 . .
H2AB C2A H2AC 109.5 . .
C1F C2F H2FA 109.5 . .
C1F C2F H2FB 109.5 . .
H2FA C2F H2FB 109.5 . .
C1F C2F H2FC 109.5 . .
H2FA C2F H2FC 109.5 . .
H2FB C2F H2FC 109.5 . .
C1H C2H H2HA 109.5 . .
C1H C2H H2HB 109.5 . .
H2HA C2H H2HB 109.5 . .
C1H C2H H2HC 109.5 . .
H2HA C2H H2HC 109.5 . .
H2HB C2H H2HC 109.5 . .
C1C C2C H2CA 109.5 . .
C1C C2C H2CB 109.5 . .
H2CA C2C H2CB 109.5 . .
C1C C2C H2CC 109.5 . .
H2CA C2C H2CC 109.5 . .
H2CB C2C H2CC 109.5 . .
C1D C2D H2DA 109.5 . .
C1D C2D H2DB 109.5 . .
H2DA C2D H2DB 109.5 . .
C1D C2D H2DC 109.5 . .
H2DA C2D H2DC 109.5 . .
H2DB C2D H2DC 109.5 . .
C3 C2 C1 109.0(5) . .
C3 C2 Co1 70.2(3) . .
C1 C2 Co1 70.2(3) . .
C3 C2 H2A 125.5 . .
C1 C2 H2A 125.5 . .
Co1 C2 H2A 125.5 . .
C1E C2E H2EA 109.5 . .
C1E C2E H2EB 109.5 . .
H2EA C2E H2EB 109.5 . .
C1E C2E H2EC 109.5 . .
H2EA C2E H2EC 109.5 . .
H2EB C2E H2EC 109.5 . .
C1G C2G H2GA 109.5 . .
C1G C2G H2GB 109.5 . .
H2GA C2G H2GB 109.5 . .
C1G C2G H2GC 109.5 . .
H2GA C2G H2GC 109.5 . .
H2GB C2G H2GC 109.5 . .
C2 C3 C4 108.2(6) . .
C2 C3 Co1 70.6(3) . .
C4 C3 Co1 70.1(3) . .
C2 C3 H3A 125.9 . .
C4 C3 H3A 125.9 . .
Co1 C3 H3A 125.9 . .
C3 C4 C5 107.3(6) . .
C3 C4 Co1 70.3(3) . .
C5 C4 Co1 70.0(3) . .
C3 C4 H4A 126.3 . .
C5 C4 H4A 126.3 . .
Co1 C4 H4A 126.3 . .
C1 C5 C4 109.0(5) . .
C1 C5 Co1 70.6(3) . .
C4 C5 Co1 70.2(3) . .
C1 C5 H5A 125.5 . .
C4 C5 H5A 125.5 . .
Co1 C5 H5A 125.5 . .
C10 C6 C7 106.4(8) . .
C10 C6 Co2 70.4(3) . .
C7 C6 Co2 70.1(4) . .
C10 C6 H6A 126.8 . .
C7 C6 H6A 126.8 . .
Co2 C6 H6A 126.8 . .
C9 C7 C6 109.4(9) . .
C9 C7 Co2 71.2(6) . .
C6 C7 Co2 70.4(4) . .
C9 C7 H7A 125.3 . .
C6 C7 H7A 125.3 . .
Co2 C7 H7A 125.3 . .
P7 C7P H7PA 109.5 . .
P7 C7P H7PB 109.5 . .
H7PA C7P H7PB 109.5 . .
P7 C7P H7PC 109.5 . .
H7PA C7P H7PC 109.5 . .
H7PB C7P H7PC 109.5 . .
C9 C8 C10 107.3(9) . .
C9 C8 Co2 70.7(5) . .
C10 C8 Co2 70.7(3) . .
C9 C8 H8A 126.3 . .
C10 C8 H8A 126.3 . .
Co2 C8 H8A 126.3 . .
P8 C8P H8PA 109.5 . .
P8 C8P H8PB 109.5 . .
H8PA C8P H8PB 109.5 . .
P8 C8P H8PC 109.5 . .
H8PA C8P H8PC 109.5 . .
H8PB C8P H8PC 109.5 . .
P9 C9P H9PA 109.5 . .
P9 C9P H9PB 109.5 . .
H9PA C9P H9PB 109.5 . .
P9 C9P H9PC 109.5 . .
H9PA C9P H9PC 109.5 . .
H9PB C9P H9PC 109.5 . .
C7 C9 C8 109.2(8) . .
C7 C9 Co2 71.3(5) . .
C8 C9 Co2 70.2(4) . .
C7 C9 H9A 125.4 . .
C8 C9 H9A 125.4 . .
Co2 C9 H9A 125.4 . .
C6 C10 C8 107.7(7) . .
C6 C10 Co2 70.4(3) . .
C8 C10 Co2 69.9(3) . .
C6 C10 H10A 126.1 . .
C8 C10 H10A 126.1 . .
Co2 C10 H10A 126.1 . .
C1J O5A P5 119.1(13) . .
C2J C1J O5A 105.4(18) . .
C2J C1J H1JA 110.7 . .
O5A C1J H1JA 110.7 . .
C2J C1J H1JB 110.7 . .
O5A C1J H1JB 110.7 . .
H1JA C1J H1JB 108.8 . .
C1J1 C2J1 H2JD 109.5 . .
C1J1 C2J1 H2JE 109.5 . .
H2JD C2J1 H2JE 109.5 . .
C1J1 C2J1 H2JF 109.5 . .
H2JD C2J1 H2JF 109.5 . .
H2JE C2J1 H2JF 109.5 . .
C1J1 O5A1 P5 121.6(8) . .
O5A1 C1J1 C2J1 110.4(10) . .
O5A1 C1J1 H1JC 109.6 . .
C2J1 C1J1 H1JC 109.6 . .
O5A1 C1J1 H1JD 109.6 . .
C2J1 C1J1 H1JD 109.6 . .
H1JC C1J1 H1JD 108.1 . .

loop_
_geom_bond_atom_site_label_1
_geom_bond_atom_site_label_2
_geom_bond_distance
_geom_bond_site_symmetry_2
V1 O1T 1.592(3) .
V1 O2 2.006(3) .
V1 O1 2.008(3) .
V1 O3P 2.019(3) .
V1 O1P 2.030(3) .
V1 O2P 2.283(3) .
V1 K3 3.3457(17) .
V1 K2 3.8456(12) 2
V2 O2T 1.602(3) .
V2 O3 1.994(3) .
V2 O4 1.999(3) .
V2 O4P 2.013(3) .
V2 O5P 2.036(3) .
V2 O6P 2.205(3) .
V2 K3 3.4507(17) .
V2 K2 3.6240(12) .
V3 O3T 1.595(3) .
V3 O8 1.710(3) .
V3 O9 1.909(3) .
V3 O7 1.970(3) .
V3 O10 2.023(3) .
V3 K1 3.0668(11) .
V3 K3 3.4527(17) 2
V4 O4T 1.592(3) .
V4 O9 1.716(3) 2
V4 O8 1.926(3) .
V4 O5 1.943(3) .
V4 O11 1.977(3) .
V4 K1 3.1964(11) .
K1 V3 3.0667(11) 2
K1 V4 3.1964(11) 2
K1 O8 3.201(3) 2
K1 O8 3.201(3) .
K1 K2 3.2038(13) 2
K1 K2 3.2038(13) .
K1 O9 3.223(3) .
K1 O9 3.223(3) 2
K1 O10 3.314(3) 2
K1 O10 3.315(3) .
K2 O4 2.672(3) .
K2 O6 2.714(3) 2
K2 O1 2.799(3) 2
K2 O6P 2.801(3) .
K2 O3 2.910(3) .
K2 O5 3.045(3) 2
K2 O1T 3.405(3) 2
K2 P7 3.4394(14) 2
K2 P9 3.6130(14) 2
K2 P8 3.7168(14) 2
K3 O2 2.269(3) .
K3 O7 2.311(3) 2
K3 O10 2.342(3) 2
K3 O2P 2.393(3) .
K3 O2T 2.508(3) .
K3 O1 3.126(4) .
K3 O4 3.249(4) .
K3 P7 3.2732(19) .
K3 O3 3.275(3) .
K3 P9 3.3055(19) 2
K3 P8 3.3096(19) .
Co1 C5 2.070(5) .
Co1 C4 2.073(5) .
Co1 C3 2.076(5) .
Co1 C2 2.080(5) .
Co1 C1 2.081(5) .
Co1 P3 2.1450(14) .
Co1 P1 2.1515(13) .
Co1 P2 2.1690(12) .
Co2 C8 2.050(6) .
Co2 C9 2.056(7) .
Co2 C7 2.057(7) .
Co2 C6 2.060(6) .
Co2 C10 2.061(5) .
Co2 P5 2.1457(15) .
Co2 P6 2.1521(13) .
Co2 P4 2.1542(15) .
P1 O1P 1.515(3) .
P1 O1A 1.595(3) .
P1 O1B 1.602(3) .
P2 O2P 1.515(3) .
P2 O2A 1.599(3) .
P2 O2B 1.608(3) .
P3 O3P 1.516(3) .
P3 O3B 1.595(3) .
P3 O3A 1.597(4) .
P4 O4P 1.512(3) .
P4 O4B 1.581(4) .
P4 O4A 1.599(5) .
P5 O5P 1.512(3) .
P5 O5A1 1.517(8) .
P5 O5B 1.593(5) .
P5 O5A 1.799(13) .
P6 O6P 1.515(3) .
P6 O6A 1.593(4) .
P6 O6B 1.597(4) .
P7 O1 1.512(3) .
P7 O10 1.522(3) 2
P7 O5 1.539(3) .
P7 C7P 1.765(5) .
P7 K2 3.4392(14) 2
P8 O2 1.522(3) .
P8 O3 1.523(3) .
P8 O6 1.530(3) .
P8 C8P 1.783(4) .
P8 K2 3.7169(14) 2
P9 O4 1.511(3) 2
P9 O11 1.518(3) .
P9 O7 1.544(3) .
P9 C9P 1.778(4) .
P9 K3 3.3055(19) 2
P9 K2 3.6130(14) 2
O1 K2 2.799(3) 2
O1T K2 3.405(3) 2
O1A C1A 1.451(5) .
O1B C1B 1.454(6) .
O2A C1C 1.446(5) .
O2B C1D 1.450(5) .
O3B C1F 1.443(6) .
O3A C1E 1.463(7) .
O4 P9 1.511(3) 2
O4B C1H 1.281(8) .
O4A C1G 1.361(9) .
O5B C1I 1.236(11) .
O5 K2 3.045(3) 2
O6B C1L 1.424(6) .
O6A C1K 1.415(6) .
O6 K2 2.714(3) 2
O7 K3 2.311(3) 2
O8 H8 0.8200 .
O9 V4 1.716(3) 2
O9 H9 0.8200 .
O10 P7 1.522(3) 2
O10 K3 2.342(3) 2
C1L C2L 1.478(8) .
C1L H1LA 0.9900 .
C1L H1LB 0.9900 .
C1K C2K 1.446(8) .
C1K H1KA 0.9900 .
C1K H1KB 0.9900 .
C1I C2I 1.418(11) .
C1I H1IA 0.9900 .
C1I H1IB 0.9900 .
C1B C2B 1.508(8) .
C1B H1BA 0.9900 .
C1B H1BB 0.9900 .
C1A C2A 1.503(7) .
C1A H1AA 0.9900 .
C1A H1AB 0.9900 .
C1E C2E 1.512(9) .
C1E H1EA 0.9900 .
C1E H1EB 0.9900 .
C1F C2F 1.495(8) .
C1F H1FA 0.9900 .
C1F H1FB 0.9900 .
C1G C2G 1.418(14) .
C1G H1GA 0.9900 .
C1G H1GB 0.9900 .
C1H C2H 1.494(8) .
C1H H1HA 0.9900 .
C1H H1HB 0.9900 .
C1C C2C 1.482(7) .
C1C H1CA 0.9900 .
C1C H1CB 0.9900 .
C1D C2D 1.505(7) .
C1D H1DA 0.9900 .
C1D H1DB 0.9900 .
C1 C5 1.409(9) .
C1 C2 1.415(8) .
C1 H1A 1.0000 .
C2L H2LA 0.9800 .
C2L H2LB 0.9800 .
C2L H2LC 0.9800 .
C2K H2KA 0.9800 .
C2K H2KB 0.9800 .
C2K H2KC 0.9800 .
C2I H2IA 0.9800 .
C2I H2IB 0.9800 .
C2I H2IC 0.9800 .
C2B H2BA 0.9800 .
C2B H2BB 0.9800 .
C2B H2BC 0.9800 .
C2A H2AA 0.9800 .
C2A H2AB 0.9800 .
C2A H2AC 0.9800 .
C2F H2FA 0.9800 .
C2F H2FB 0.9800 .
C2F H2FC 0.9800 .
C2H H2HA 0.9800 .
C2H H2HB 0.9800 .
C2H H2HC 0.9800 .
C2C H2CA 0.9800 .
C2C H2CB 0.9800 .
C2C H2CC 0.9800 .
C2D H2DA 0.9800 .
C2D H2DB 0.9800 .
C2D H2DC 0.9800 .
C2 C3 1.396(9) .
C2 H2A 1.0000 .
C2E H2EA 0.9800 .
C2E H2EB 0.9800 .
C2E H2EC 0.9800 .
C2G H2GA 0.9800 .
C2G H2GB 0.9800 .
C2G H2GC 0.9800 .
C3 C4 1.407(8) .
C3 H3A 1.0000 .
C4 C5 1.412(9) .
C4 H4A 1.0000 .
C5 H5A 1.0000 .
C6 C10 1.385(10) .
C6 C7 1.391(13) .
C6 H6A 1.0000 .
C7 C9 1.325(18) .
C7 H7A 1.0000 .
C7P H7PA 0.9800 .
C7P H7PB 0.9800 .
C7P H7PC 0.9800 .
C8 C9 1.373(16) .
C8 C10 1.388(10) .
C8 H8A 1.0000 .
C8P H8PA 0.9800 .
C8P H8PB 0.9800 .
C8P H8PC 0.9800 .
C9P H9PA 0.9800 .
C9P H9PB 0.9800 .
C9P H9PC 0.9800 .
C9 H9A 1.0000 .
C10 H10A 1.0000 .
O5A C1J 1.53(2) .
C2J C1J 1.48(3) .
C2J H2JA 0.9800 .
C2J H2JB 0.9800 .
C2J H2JC 0.9800 .
C1J H1JA 0.9900 .
C1J H1JB 0.9900 .
C2J1 C1J1 1.513(15) .
C2J1 H2JD 0.9800 .
C2J1 H2JE 0.9800 .
C2J1 H2JF 0.9800 .
O5A1 C1J1 1.427(13) .
C1J1 H1JC 0.9900 .
C1J1 H1JD 0.9900 .

loop_
_geom_torsion_atom_site_label_1
_geom_torsion_atom_site_label_2
_geom_torsion_atom_site_label_3
_geom_torsion_atom_site_label_4
_geom_torsion
_geom_torsion_site_symmetry_1
_geom_torsion_site_symmetry_4
O3T V3 K1 V3 90(3) . 2
O8 V3 K1 V3 -47.33(9) . 2
O9 V3 K1 V3 50.11(9) . 2
O7 V3 K1 V3 -141.68(9) . 2
O10 V3 K1 V3 135.84(9) . 2
K3 V3 K1 V3 177.94(3) 2 2
O3T V3 K1 V4 33(3) . 2
O8 V3 K1 V4 -104.37(10) . 2
O9 V3 K1 V4 -6.93(9) . 2
O7 V3 K1 V4 161.28(9) . 2
O10 V3 K1 V4 78.80(9) . 2
K3 V3 K1 V4 120.90(3) 2 2
O3T V3 K1 V4 147(3) . .
O8 V3 K1 V4 9.63(9) . .
O9 V3 K1 V4 107.07(9) . .
O7 V3 K1 V4 -84.72(9) . .
O10 V3 K1 V4 -167.20(9) . .
K3 V3 K1 V4 -125.10(3) 2 .
O3T V3 K1 O8 67(3) . 2
O8 V3 K1 O8 -70.39(13) . 2
O9 V3 K1 O8 27.05(10) . 2
O7 V3 K1 O8 -164.74(10) . 2
O10 V3 K1 O8 112.78(10) . 2
K3 V3 K1 O8 154.88(6) 2 2
O3T V3 K1 O8 137(3) . .
O9 V3 K1 O8 97.44(13) . .
O7 V3 K1 O8 -94.35(13) . .
O10 V3 K1 O8 -176.83(13) . .
K3 V3 K1 O8 -134.73(10) 2 .
O3T V3 K1 K2 -146(3) . 2
O8 V3 K1 K2 77.05(10) . 2
O9 V3 K1 K2 174.49(9) . 2
O7 V3 K1 K2 -17.30(9) . 2
O10 V3 K1 K2 -99.78(9) . 2
K3 V3 K1 K2 -57.68(4) 2 2
O3T V3 K1 K2 -35(3) . .
O8 V3 K1 K2 -172.54(10) . .
O9 V3 K1 K2 -75.10(9) . .
O7 V3 K1 K2 93.11(9) . .
O10 V3 K1 K2 10.63(9) . .
K3 V3 K1 K2 52.73(4) 2 .
O3T V3 K1 O9 40(3) . .
O8 V3 K1 O9 -97.44(13) . .
O7 V3 K1 O9 168.21(12) . .
O10 V3 K1 O9 85.73(12) . .
K3 V3 K1 O9 127.83(9) 2 .
O3T V3 K1 O9 117(3) . 2
O8 V3 K1 O9 -20.44(11) . 2
O9 V3 K1 O9 77.00(13) . 2
O7 V3 K1 O9 -114.79(10) . 2
O10 V3 K1 O9 162.73(10) . 2
K3 V3 K1 O9 -155.17(6) 2 2
O3T V3 K1 O10 121(3) . 2
O8 V3 K1 O10 -16.72(12) . 2
O9 V3 K1 O10 80.73(11) . 2
O7 V3 K1 O10 -111.06(11) . 2
O10 V3 K1 O10 166.46(8) . 2
K3 V3 K1 O10 -151.45(7) 2 2
O3T V3 K1 O10 -46(3) . .
O8 V3 K1 O10 176.83(13) . .
O9 V3 K1 O10 -85.73(12) . .
O7 V3 K1 O10 82.48(12) . .
K3 V3 K1 O10 42.10(9) 2 .
O4T V4 K1 V3 64.4(15) . 2
O9 V4 K1 V3 7.76(9) 2 2
O8 V4 K1 V3 106.86(9) . 2
O5 V4 K1 V3 -86.80(10) . 2
O11 V4 K1 V3 -170.92(9) . 2
O4T V4 K1 V3 -51.3(15) . .
O9 V4 K1 V3 -107.87(10) 2 .
O8 V4 K1 V3 -8.77(9) . .
O5 V4 K1 V3 157.56(10) . .
O11 V4 K1 V3 73.45(9) . .
O4T V4 K1 V4 6.5(15) . 2
O9 V4 K1 V4 -50.10(9) 2 2
O8 V4 K1 V4 49.00(9) . 2
O5 V4 K1 V4 -144.66(10) . 2
O11 V4 K1 V4 131.22(9) . 2
O4T V4 K1 O8 33.0(15) . 2
O9 V4 K1 O8 -23.66(11) 2 2
O8 V4 K1 O8 75.44(12) . 2
O5 V4 K1 O8 -118.22(11) . 2
O11 V4 K1 O8 157.66(10) . 2
O4T V4 K1 O8 -42.5(15) . .
O9 V4 K1 O8 -99.10(13) 2 .
O5 V4 K1 O8 166.34(13) . .
O11 V4 K1 O8 82.22(12) . .
O4T V4 K1 K2 -174.1(15) . 2
O9 V4 K1 K2 129.24(10) 2 2
O8 V4 K1 K2 -131.66(9) . 2
O5 V4 K1 K2 34.68(10) . 2
O11 V4 K1 K2 -49.44(9) . 2
O4T V4 K1 K2 -154.8(15) . .
O9 V4 K1 K2 148.6(7) 2 .
O8 V4 K1 K2 -112.3(7) . .
O5 V4 K1 K2 54.0(7) . .
O11 V4 K1 K2 -30.1(7) . .
O4T V4 K1 O9 -17.2(15) . .
O9 V4 K1 O9 -73.78(13) 2 .
O8 V4 K1 O9 25.31(10) . .
O5 V4 K1 O9 -168.35(11) . .
O11 V4 K1 O9 107.53(10) . .
O4T V4 K1 O9 56.6(15) . 2
O8 V4 K1 O9 99.10(13) . 2
O5 V4 K1 O9 -94.57(14) . 2
O11 V4 K1 O9 -178.68(13) . 2
O4T V4 K1 O10 105.0(15) . 2
O9 V4 K1 O10 48.38(11) 2 2
O8 V4 K1 O10 147.47(11) . 2
O5 V4 K1 O10 -46.19(12) . 2
O11 V4 K1 O10 -130.31(11) . 2
O4T V4 K1 O10 -59.0(15) . .
O9 V4 K1 O10 -115.65(11) 2 .
O8 V4 K1 O10 -16.55(10) . .
O5 V4 K1 O10 149.79(11) . .
O11 V4 K1 O10 65.67(10) . .
V3 K1 K2 O4 11.66(8) 2 .
V3 K1 K2 O4 128.78(8) . .
V4 K1 K2 O4 70.02(7) 2 .
V4 K1 K2 O4 -128.6(7) . .
O8 K1 K2 O4 43.61(9) 2 .
O8 K1 K2 O4 121.86(12) . .
K2 K1 K2 O4 -109.30(7) 2 .
O9 K1 K2 O4 94.07(9) . .
O9 K1 K2 O4 18.15(14) 2 .
O10 K1 K2 O4 -29.32(10) 2 .
O10 K1 K2 O4 135.25(9) . .
V3 K1 K2 O6 140.71(7) 2 2
V3 K1 K2 O6 -102.17(7) . 2
V4 K1 K2 O6 -160.94(6) 2 2
V4 K1 K2 O6 0.5(7) . 2
O8 K1 K2 O6 172.66(8) 2 2
O8 K1 K2 O6 -109.09(12) . 2
K2 K1 K2 O6 19.74(6) 2 2
O9 K1 K2 O6 -136.88(8) . 2
O9 K1 K2 O6 147.20(13) 2 2
O10 K1 K2 O6 99.72(9) 2 2
O10 K1 K2 O6 -95.70(8) . 2
V3 K1 K2 O1 -127.08(7) 2 2
V3 K1 K2 O1 -9.96(7) . 2
V4 K1 K2 O1 -68.72(6) 2 2
V4 K1 K2 O1 92.7(7) . 2
O8 K1 K2 O1 -95.13(8) 2 2
O8 K1 K2 O1 -16.88(12) . 2
K2 K1 K2 O1 111.95(7) 2 2
O9 K1 K2 O1 -44.67(8) . 2
O9 K1 K2 O1 -120.59(13) 2 2
O10 K1 K2 O1 -168.07(9) 2 2
O10 K1 K2 O1 -3.49(8) . 2
V3 K1 K2 O6P 31.77(12) 2 .
V3 K1 K2 O6P 148.90(10) . .
V4 K1 K2 O6P 90.13(11) 2 .
V4 K1 K2 O6P -108.5(7) . .
O8 K1 K2 O6P 63.72(12) 2 .
O8 K1 K2 O6P 141.97(13) . .
K2 K1 K2 O6P -89.19(11) 2 .
O9 K1 K2 O6P 114.19(12) . .
O9 K1 K2 O6P 38.27(17) 2 .
O10 K1 K2 O6P -9.21(13) 2 .
O10 K1 K2 O6P 155.36(12) . .
V3 K1 K2 O3 70.24(6) 2 .
V3 K1 K2 O3 -172.64(6) . .
V4 K1 K2 O3 128.59(6) 2 .
V4 K1 K2 O3 -70.0(7) . .
O8 K1 K2 O3 102.19(8) 2 .
O8 K1 K2 O3 -179.56(11) . .
K2 K1 K2 O3 -50.73(6) 2 .
O9 K1 K2 O3 152.65(7) . .
O9 K1 K2 O3 76.73(13) 2 .
O10 K1 K2 O3 29.25(9) 2 .
O10 K1 K2 O3 -166.17(8) . .
V3 K1 K2 O5 -81.36(7) 2 2
V3 K1 K2 O5 35.77(7) . 2
V4 K1 K2 O5 -23.00(6) 2 2
V4 K1 K2 O5 138.4(7) . 2
O8 K1 K2 O5 -49.41(8) 2 2
O8 K1 K2 O5 28.84(12) . 2
K2 K1 K2 O5 157.68(6) 2 2
O9 K1 K2 O5 1.06(8) . 2
O9 K1 K2 O5 -74.86(13) 2 2
O10 K1 K2 O5 -122.34(9) 2 2
O10 K1 K2 O5 42.23(8) . 2
V3 K1 K2 O1T -160.92(7) 2 2
V3 K1 K2 O1T -43.80(9) . 2
V4 K1 K2 O1T -102.56(8) 2 2
V4 K1 K2 O1T 58.8(7) . 2
O8 K1 K2 O1T -128.97(9) 2 2
O8 K1 K2 O1T -50.72(13) . 2
K2 K1 K2 O1T 78.11(8) 2 2
O9 K1 K2 O1T -78.51(9) . 2
O9 K1 K2 O1T -154.43(13) 2 2
O10 K1 K2 O1T 158.09(9) 2 2
O10 K1 K2 O1T -37.33(9) . 2
V3 K1 K2 P7 -109.92(4) 2 2
V3 K1 K2 P7 7.21(3) . 2
V4 K1 K2 P7 -51.56(2) 2 2
V4 K1 K2 P7 109.8(7) . 2
O8 K1 K2 P7 -77.97(6) 2 2
O8 K1 K2 P7 0.28(10) . 2
K2 K1 K2 P7 129.12(3) 2 2
O9 K1 K2 P7 -27.50(5) . 2
O9 K1 K2 P7 -103.42(12) 2 2
O10 K1 K2 P7 -150.90(7) 2 2
O10 K1 K2 P7 13.67(5) . 2
V3 K1 K2 P9 -3.56(3) 2 2
V3 K1 K2 P9 113.57(4) . 2
V4 K1 K2 P9 54.80(2) 2 2
V4 K1 K2 P9 -143.8(7) . 2
O8 K1 K2 P9 28.39(6) 2 2
O8 K1 K2 P9 106.64(10) . 2
K2 K1 K2 P9 -124.52(3) 2 2
O9 K1 K2 P9 78.85(6) . 2
O9 K1 K2 P9 2.93(12) 2 2
O10 K1 K2 P9 -44.54(7) 2 2
O10 K1 K2 P9 120.03(6) . 2
V3 K1 K2 V2 38.31(4) 2 .
V3 K1 K2 V2 155.44(3) . .
V4 K1 K2 V2 96.67(3) 2 .
V4 K1 K2 V2 -101.9(7) . .
O8 K1 K2 V2 70.27(6) 2 .
O8 K1 K2 V2 148.51(10) . .
K2 K1 K2 V2 -82.65(3) 2 .
O9 K1 K2 V2 120.73(5) . .
O9 K1 K2 V2 44.81(12) 2 .
O10 K1 K2 V2 -2.67(7) 2 .
O10 K1 K2 V2 161.90(6) . .
V3 K1 K2 P8 159.91(3) 2 2
V3 K1 K2 P8 -82.96(4) . 2
V4 K1 K2 P8 -141.73(2) 2 2
V4 K1 K2 P8 19.7(7) . 2
O8 K1 K2 P8 -168.14(5) 2 2
O8 K1 K2 P8 -89.89(10) . 2
K2 K1 K2 P8 38.951(18) 2 2
O9 K1 K2 P8 -117.67(5) . 2
O9 K1 K2 P8 166.41(11) 2 2
O10 K1 K2 P8 118.93(7) 2 2
O10 K1 K2 P8 -76.50(6) . 2
O2T V2 K2 O4 59.6(2) . .
O3 V2 K2 O4 129.53(17) . .
O4P V2 K2 O4 -167.96(17) . .
O5P V2 K2 O4 -63.07(16) . .
O6P V2 K2 O4 -117.72(17) . .
K3 V2 K2 O4 63.23(13) . .
O2T V2 K2 O6 -91.85(18) . 2
O3 V2 K2 O6 -21.91(12) . 2
O4 V2 K2 O6 -151.44(15) . 2
O4P V2 K2 O6 40.60(12) . 2
O5P V2 K2 O6 145.49(12) . 2
O6P V2 K2 O6 90.84(12) . 2
K3 V2 K2 O6 -88.22(7) . 2
O2T V2 K2 O1 131.2(3) . 2
O3 V2 K2 O1 -158.9(2) . 2
O4 V2 K2 O1 71.6(3) . 2
O4P V2 K2 O1 -96.4(2) . 2
O5P V2 K2 O1 8.5(2) . 2
O6P V2 K2 O1 -46.1(2) . 2
K3 V2 K2 O1 134.8(2) . 2
O2T V2 K2 O6P 177.31(19) . .
O3 V2 K2 O6P -112.75(14) . .
O4 V2 K2 O6P 117.72(17) . .
O4P V2 K2 O6P -50.24(14) . .
O5P V2 K2 O6P 54.65(14) . .
K3 V2 K2 O6P -179.05(11) . .
O2T V2 K2 O3 -69.94(19) . .
O4 V2 K2 O3 -129.53(17) . .
O4P V2 K2 O3 62.51(14) . .
O5P V2 K2 O3 167.40(14) . .
O6P V2 K2 O3 112.75(14) . .
K3 V2 K2 O3 -66.31(10) . .
O2T V2 K2 O5 73.07(18) . 2
O3 V2 K2 O5 143.01(12) . 2
O4 V2 K2 O5 13.48(15) . 2
O4P V2 K2 O5 -154.48(12) . 2
O5P V2 K2 O5 -49.59(12) . 2
O6P V2 K2 O5 -104.24(12) . 2
K3 V2 K2 O5 76.71(8) . 2
O2T V2 K2 K1 4.23(17) . .
O3 V2 K2 K1 74.17(10) . .
O4 V2 K2 K1 -55.36(13) . .
O4P V2 K2 K1 136.67(10) . .
O5P V2 K2 K1 -118.44(10) . .
O6P V2 K2 K1 -173.09(11) . .
K3 V2 K2 K1 7.86(4) . .
O2T V2 K2 O1T -157.27(17) . 2
O3 V2 K2 O1T -87.33(12) . 2
O4 V2 K2 O1T 143.14(15) . 2
O4P V2 K2 O1T -24.82(13) . 2
O5P V2 K2 O1T 80.07(12) . 2
O6P V2 K2 O1T 25.42(12) . 2
K3 V2 K2 O1T -153.63(8) . 2
O2T V2 K2 P7 75.32(18) . 2
O3 V2 K2 P7 145.26(12) . 2
O4 V2 K2 P7 15.73(14) . 2
O4P V2 K2 P7 -152.23(11) . 2
O5P V2 K2 P7 -47.34(12) . 2
O6P V2 K2 P7 -101.99(12) . 2
K3 V2 K2 P7 78.96(7) . 2
O2T V2 K2 P9 53.48(16) . 2
O3 V2 K2 P9 123.42(10) . 2
O4 V2 K2 P9 -6.11(13) . 2
O4P V2 K2 P9 -174.07(11) . 2
O5P V2 K2 P9 -69.18(10) . 2
O6P V2 K2 P9 -123.83(10) . 2
K3 V2 K2 P9 57.11(3) . 2
O2T V2 K2 P8 -87.73(17) . 2
O3 V2 K2 P8 -17.79(10) . 2
O4 V2 K2 P8 -147.33(14) . 2
O4P V2 K2 P8 44.71(11) . 2
O5P V2 K2 P8 149.60(10) . 2
O6P V2 K2 P8 94.95(11) . 2
K3 V2 K2 P8 -84.10(4) . 2
O1T V1 K3 O2 -38.8(2) . .
O1 V1 K3 O2 -114.63(15) . .
O3P V1 K3 O2 72.81(15) . .
O1P V1 K3 O2 171.84(16) . .
O2P V1 K3 O2 138.07(16) . .
K2 V1 K3 O2 -69.52(12) 2 .
O1T V1 K3 O7 62.3(3) . 2
O2 V1 K3 O7 101.1(2) . 2
O1 V1 K3 O7 -13.5(2) . 2
O3P V1 K3 O7 173.9(2) . 2
O1P V1 K3 O7 -87.1(2) . 2
O2P V1 K3 O7 -120.8(2) . 2
K2 V1 K3 O7 31.57(19) 2 2
O1T V1 K3 O10 90.75(19) . 2
O2 V1 K3 O10 129.58(15) . 2
O1 V1 K3 O10 14.95(12) . 2
O3P V1 K3 O10 -157.61(12) . 2
O1P V1 K3 O10 -58.58(14) . 2
O2P V1 K3 O10 -92.35(13) . 2
K2 V1 K3 O10 60.06(9) 2 2
O1T V1 K3 O2P -176.9(2) . .
O2 V1 K3 O2P -138.07(16) . .
O1 V1 K3 O2P 107.29(14) . .
O3P V1 K3 O2P -65.26(13) . .
O1P V1 K3 O2P 33.77(15) . .
K2 V1 K3 O2P 152.41(11) 2 .
O1T V1 K3 O2T -83.97(19) . .
O2 V1 K3 O2T -45.14(14) . .
O1 V1 K3 O2T -159.77(13) . .
O3P V1 K3 O2T 27.67(13) . .
O1P V1 K3 O2T 126.70(13) . .
O2P V1 K3 O2T 92.93(14) . .
K2 V1 K3 O2T -114.66(9) 2 .
O1T V1 K3 O1 75.81(19) . .
O2 V1 K3 O1 114.63(15) . .
O3P V1 K3 O1 -172.56(13) . .
O1P V1 K3 O1 -73.53(14) . .
O2P V1 K3 O1 -107.29(14) . .
K2 V1 K3 O1 45.11(9) 2 .
O1T V1 K3 O4 -23.8(2) . .
O2 V1 K3 O4 15.03(15) . .
O1 V1 K3 O4 -99.60(14) . .
O3P V1 K3 O4 87.84(13) . .
O1P V1 K3 O4 -173.13(13) . .
O2P V1 K3 O4 153.10(15) . .
K2 V1 K3 O4 -54.49(10) 2 .
O1T V1 K3 P7 87.80(17) . .
O2 V1 K3 P7 126.62(13) . .
O1 V1 K3 P7 11.99(9) . .
O3P V1 K3 P7 -160.57(9) . .
O1P V1 K3 P7 -61.54(11) . .
O2P V1 K3 P7 -95.30(11) . .
K2 V1 K3 P7 57.11(3) 2 .
O1T V1 K3 O3 -35.02(18) . .
O2 V1 K3 O3 3.80(13) . .
O1 V1 K3 O3 -110.83(11) . .
O3P V1 K3 O3 76.61(10) . .
O1P V1 K3 O3 175.64(11) . .
O2P V1 K3 O3 141.88(12) . .
K2 V1 K3 O3 -65.72(5) 2 .
O1T V1 K3 P9 7.3(2) . 2
O2 V1 K3 P9 46.17(17) . 2
O1 V1 K3 P9 -68.46(16) . 2
O3P V1 K3 P9 118.98(15) . 2
O1P V1 K3 P9 -141.99(15) . 2
O2P V1 K3 P9 -175.76(18) . 2
K2 V1 K3 P9 -23.35(13) 2 2
O1T V1 K3 P8 -33.71(17) . .
O2 V1 K3 P8 5.12(12) . .
O1 V1 K3 P8 -109.51(10) . .
O3P V1 K3 P8 77.93(9) . .
O1P V1 K3 P8 176.96(11) . .
O2P V1 K3 P8 143.19(11) . .
K2 V1 K3 P8 -64.40(3) 2 .
C5 Co1 P1 O1P 121.0(3) . .
C4 Co1 P1 O1P -171.2(5) . .
C3 Co1 P1 O1P -154.8(2) . .
C2 Co1 P1 O1P 175.7(2) . .
C1 Co1 P1 O1P 136.7(2) . .
P3 Co1 P1 O1P -59.85(15) . .
P2 Co1 P1 O1P 29.61(15) . .
C5 Co1 P1 O1A -6.1(3) . .
C4 Co1 P1 O1A 61.7(5) . .
C3 Co1 P1 O1A 78.1(2) . .
C2 Co1 P1 O1A 48.6(2) . .
C1 Co1 P1 O1A 9.6(2) . .
P3 Co1 P1 O1A 173.06(13) . .
P2 Co1 P1 O1A -97.49(14) . .
C5 Co1 P1 O1B -114.4(3) . .
C4 Co1 P1 O1B -46.6(5) . .
C3 Co1 P1 O1B -30.2(2) . .
C2 Co1 P1 O1B -59.7(2) . .
C1 Co1 P1 O1B -98.7(2) . .
P3 Co1 P1 O1B 64.81(14) . .
P2 Co1 P1 O1B 154.27(14) . .
C5 Co1 P2 O2P 173.7(2) . .
C4 Co1 P2 O2P 138.9(2) . .
C3 Co1 P2 O2P 137.8(4) . .
C2 Co1 P2 O2P -145.1(3) . .
C1 Co1 P2 O2P -150.2(2) . .
P3 Co1 P2 O2P 40.73(15) . .
P1 Co1 P2 O2P -49.84(15) . .
C5 Co1 P2 O2A -60.0(2) . .
C4 Co1 P2 O2A -94.8(2) . .
C3 Co1 P2 O2A -95.9(4) . .
C2 Co1 P2 O2A -18.8(3) . .
C1 Co1 P2 O2A -23.9(2) . .
P3 Co1 P2 O2A 166.96(13) . .
P1 Co1 P2 O2A 76.40(13) . .
C5 Co1 P2 O2B 47.0(2) . .
C4 Co1 P2 O2B 12.2(2) . .
C3 Co1 P2 O2B 11.1(4) . .
C2 Co1 P2 O2B 88.2(3) . .
C1 Co1 P2 O2B 83.1(2) . .
P3 Co1 P2 O2B -86.03(13) . .
P1 Co1 P2 O2B -176.59(13) . .
C5 Co1 P2 K3 155.2(2) . .
C4 Co1 P2 K3 120.4(2) . .
C3 Co1 P2 K3 119.3(4) . .
C2 Co1 P2 K3 -163.6(3) . .
C1 Co1 P2 K3 -168.68(19) . .
P3 Co1 P2 K3 22.21(9) . .
P1 Co1 P2 K3 -68.35(9) . .
O2 K3 P2 O2P -34.3(3) . .
O7 K3 P2 O2P 136.1(3) 2 .
O10 K3 P2 O2P 74.4(3) 2 .
O2T K3 P2 O2P -118.1(3) . .
O1 K3 P2 O2P 24.9(3) . .
O4 K3 P2 O2P -136.9(3) . .
P7 K3 P2 O2P 51.8(3) . .
O3 K3 P2 O2P -65.1(3) . .
P9 K3 P2 O2P 170.1(3) 2 .
P8 K3 P2 O2P -44.9(3) . .
V1 K3 P2 O2P -9.5(3) . .
O2 K3 P2 O2A -137.46(15) . .
O7 K3 P2 O2A 32.99(19) 2 .
O10 K3 P2 O2A -28.70(16) 2 .
O2P K3 P2 O2A -103.2(3) . .
O2T K3 P2 O2A 138.76(15) . .
O1 K3 P2 O2A -78.23(14) . .
O4 K3 P2 O2A 120.0(2) . .
P7 K3 P2 O2A -51.35(13) . .
O3 K3 P2 O2A -168.24(14) . .
P9 K3 P2 O2A 66.93(16) 2 .
P8 K3 P2 O2A -148.10(13) . .
V1 K3 P2 O2A -112.67(13) . .
O2 K3 P2 O2B 123.78(15) . .
O7 K3 P2 O2B -65.76(18) 2 .
O10 K3 P2 O2B -127.46(16) 2 .
O2P K3 P2 O2B 158.1(3) . .
O2T K3 P2 O2B 40.00(16) . .
O1 K3 P2 O2B -176.99(14) . .
O4 K3 P2 O2B 21.2(2) . .
P7 K3 P2 O2B -150.11(13) . .
O3 K3 P2 O2B 93.00(15) . .
P9 K3 P2 O2B -31.83(17) 2 .
P8 K3 P2 O2B 113.14(13) . .
V1 K3 P2 O2B 148.57(13) . .
O2 K3 P2 Co1 6.53(12) . .
O7 K3 P2 Co1 176.99(12) 2 .
O10 K3 P2 Co1 115.29(11) 2 .
O2P K3 P2 Co1 40.8(3) . .
O2T K3 P2 Co1 -77.24(12) . .
O1 K3 P2 Co1 65.77(10) . .
O4 K3 P2 Co1 -96.01(17) . .
P7 K3 P2 Co1 92.65(9) . .
O3 K3 P2 Co1 -24.24(13) . .
P9 K3 P2 Co1 -149.07(9) 2 .
P8 K3 P2 Co1 -4.10(10) . .
V1 K3 P2 Co1 31.33(8) . .
C5 Co1 P3 O3P -144.5(3) . .
C4 Co1 P3 O3P -166.0(2) . .
C3 Co1 P3 O3P 154.3(2) . .
C2 Co1 P3 O3P 127.4(2) . .
C1 Co1 P3 O3P 157.2(6) . .
P1 Co1 P3 O3P 36.32(15) . .
P2 Co1 P3 O3P -56.56(15) . .
C5 Co1 P3 O3B 88.4(3) . .
C4 Co1 P3 O3B 66.9(2) . .
C3 Co1 P3 O3B 27.2(2) . .
C2 Co1 P3 O3B 0.3(3) . .
C1 Co1 P3 O3B 30.1(6) . .
P1 Co1 P3 O3B -90.79(17) . .
P2 Co1 P3 O3B 176.33(17) . .
C5 Co1 P3 O3A -19.8(3) . .
C4 Co1 P3 O3A -41.4(2) . .
C3 Co1 P3 O3A -81.1(2) . .
C2 Co1 P3 O3A -108.0(2) . .
C1 Co1 P3 O3A -78.2(6) . .
P1 Co1 P3 O3A 160.98(14) . .
P2 Co1 P3 O3A 68.10(14) . .
C8 Co2 P4 O4P 173.1(7) . .
C9 Co2 P4 O4P 152.9(4) . .
C7 Co2 P4 O4P -179.9(4) . .
C6 Co2 P4 O4P -140.7(3) . .
C10 Co2 P4 O4P -122.7(3) . .
P5 Co2 P4 O4P 58.50(17) . .
P6 Co2 P4 O4P -31.71(17) . .
C8 Co2 P4 O4B 45.6(7) . .
C9 Co2 P4 O4B 25.4(5) . .
C7 Co2 P4 O4B 52.6(5) . .
C6 Co2 P4 O4B 91.8(4) . .
C10 Co2 P4 O4B 109.8(4) . .
P5 Co2 P4 O4B -69.0(3) . .
P6 Co2 P4 O4B -159.2(3) . .
C8 Co2 P4 O4A -64.1(7) . .
C9 Co2 P4 O4A -84.3(5) . .
C7 Co2 P4 O4A -57.1(5) . .
C6 Co2 P4 O4A -17.8(3) . .
C10 Co2 P4 O4A 0.2(3) . .
P5 Co2 P4 O4A -178.7(2) . .
P6 Co2 P4 O4A 91.1(2) . .
C8 Co2 P5 O5P 166.9(4) . .
C9 Co2 P5 O5P -154.1(5) . .
C7 Co2 P5 O5P -127.5(4) . .
C6 Co2 P5 O5P -150.8(6) . .
C10 Co2 P5 O5P 147.5(3) . .
P6 Co2 P5 O5P 57.08(17) . .
P4 Co2 P5 O5P -33.70(17) . .
C8 Co2 P5 O5A1 30.2(5) . .
C9 Co2 P5 O5A1 69.2(7) . .
C7 Co2 P5 O5A1 95.8(6) . .
C6 Co2 P5 O5A1 72.5(8) . .
C10 Co2 P5 O5A1 10.8(5) . .
P6 Co2 P5 O5A1 -79.6(4) . .
P4 Co2 P5 O5A1 -170.4(4) . .
C8 Co2 P5 O5B -70.5(4) . .
C9 Co2 P5 O5B -31.6(6) . .
C7 Co2 P5 O5B -4.9(5) . .
C6 Co2 P5 O5B -28.2(7) . .
C10 Co2 P5 O5B -90.0(3) . .
P6 Co2 P5 O5B 179.7(3) . .
P4 Co2 P5 O5B 88.9(3) . .
C8 Co2 P5 O5A 53.6(6) . .
C9 Co2 P5 O5A 92.5(7) . .
C7 Co2 P5 O5A 119.2(6) . .
C6 Co2 P5 O5A 95.9(8) . .
C10 Co2 P5 O5A 34.1(5) . .
P6 Co2 P5 O5A -56.3(5) . .
P4 Co2 P5 O5A -147.0(5) . .
C8 Co2 P6 O6P -132.4(3) . .
C9 Co2 P6 O6P -130.3(8) . .
C7 Co2 P6 O6P 154.1(7) . .
C6 Co2 P6 O6P 157.2(3) . .
C10 Co2 P6 O6P -167.5(3) . .
P5 Co2 P6 O6P -33.17(15) . .
P4 Co2 P6 O6P 57.36(15) . .
C8 Co2 P6 O6A 102.2(3) . .
C9 Co2 P6 O6A 104.4(8) . .
C7 Co2 P6 O6A 28.8(7) . .
C6 Co2 P6 O6A 31.8(3) . .
C10 Co2 P6 O6A 67.1(3) . .
P5 Co2 P6 O6A -158.54(19) . .
P4 Co2 P6 O6A -68.01(19) . .
C8 Co2 P6 O6B -9.6(3) . .
C9 Co2 P6 O6B -7.4(8) . .
C7 Co2 P6 O6B -83.0(7) . .
C6 Co2 P6 O6B -79.9(3) . .
C10 Co2 P6 O6B -44.6(3) . .
P5 Co2 P6 O6B 89.72(18) . .
P4 Co2 P6 O6B -179.75(18) . .
O2 K3 P7 O1 12.61(14) . .
O7 K3 P7 O1 152.28(15) 2 .
O10 K3 P7 O1 171.5(2) 2 .
O2P K3 P7 O1 -60.70(14) . .
O2T K3 P7 O1 32.6(6) . .
O4 K3 P7 O1 111.37(15) . .
O3 K3 P7 O1 53.41(14) . .
P9 K3 P7 O1 138.04(13) 2 .
P8 K3 P7 O1 32.11(12) . .
V1 K3 P7 O1 -15.47(12) . .
O2 K3 P7 O10 -158.9(2) . 2
O7 K3 P7 O10 -19.2(2) 2 2
O2P K3 P7 O10 127.8(2) . 2
O2T K3 P7 O10 -138.9(6) . 2
O1 K3 P7 O10 -171.5(2) . 2
O4 K3 P7 O10 -60.1(2) . 2
O3 K3 P7 O10 -118.1(2) . 2
P9 K3 P7 O10 -33.45(19) 2 2
P8 K3 P7 O10 -139.39(19) . 2
V1 K3 P7 O10 173.04(19) . 2
O2 K3 P7 O5 -84.7(2) . .
O7 K3 P7 O5 55.0(2) 2 .
O10 K3 P7 O5 74.2(3) 2 .
O2P K3 P7 O5 -157.99(19) . .
O2T K3 P7 O5 -64.7(6) . .
O1 K3 P7 O5 -97.3(2) . .
O4 K3 P7 O5 14.1(2) . .
O3 K3 P7 O5 -43.9(2) . .
P9 K3 P7 O5 40.76(19) 2 .
P8 K3 P7 O5 -65.18(19) . .
V1 K3 P7 O5 -112.76(18) . .
O2 K3 P7 C7P 115.5(2) . .
O7 K3 P7 C7P -104.8(2) 2 .
O10 K3 P7 C7P -85.6(3) 2 .
O2P K3 P7 C7P 42.2(2) . .
O2T K3 P7 C7P 135.5(6) . .
O1 K3 P7 C7P 102.9(2) . .
O4 K3 P7 C7P -145.74(19) . .
O3 K3 P7 C7P 156.31(19) . .
P9 K3 P7 C7P -119.06(18) 2 .
P8 K3 P7 C7P 135.00(18) . .
V1 K3 P7 C7P 87.42(18) . .
O2 K3 P7 K2 -39.32(8) . 2
O7 K3 P7 K2 100.34(9) 2 2
O10 K3 P7 K2 119.56(19) 2 2
O2P K3 P7 K2 -112.64(8) . 2
O2T K3 P7 K2 -19.4(6) . 2
O1 K3 P7 K2 -51.94(12) . 2
O4 K3 P7 K2 59.43(9) . 2
O3 K3 P7 K2 1.48(7) . 2
P9 K3 P7 K2 86.11(5) 2 2
P8 K3 P7 K2 -19.83(4) . 2
V1 K3 P7 K2 -67.41(3) . 2
O2 K3 P7 K1 -90.66(8) . .
O7 K3 P7 K1 49.00(8) 2 .
O10 K3 P7 K1 68.22(18) 2 .
O2P K3 P7 K1 -163.98(8) . .
O2T K3 P7 K1 -70.7(6) . .
O1 K3 P7 K1 -103.27(12) . .
O4 K3 P7 K1 8.09(8) . .
O3 K3 P7 K1 -49.86(7) . .
P9 K3 P7 K1 34.77(5) 2 .
P8 K3 P7 K1 -71.17(4) . .
V1 K3 P7 K1 -118.74(4) . .
V3 K1 P7 O1 -138.87(13) 2 .
V3 K1 P7 O1 137.12(13) . .
V4 K1 P7 O1 -144.47(13) 2 .
V4 K1 P7 O1 138.08(13) . .
O8 K1 P7 O1 -146.57(14) 2 .
O8 K1 P7 O1 142.58(14) . .
K2 K1 P7 O1 33.27(13) 2 .
K2 K1 P7 O1 -39.49(13) . .
O9 K1 P7 O1 178.39(14) . .
O9 K1 P7 O1 177.57(15) 2 .
O10 K1 P7 O1 -111.48(19) 2 .
O10 K1 P7 O1 118.37(19) . .
V3 K1 P7 O10 -27.39(14) 2 2
V3 K1 P7 O10 -111.39(14) . 2
V4 K1 P7 O10 -32.99(14) 2 2
V4 K1 P7 O10 -110.44(14) . 2
O8 K1 P7 O10 -35.09(14) 2 2
O8 K1 P7 O10 -105.93(15) . 2
K2 K1 P7 O10 144.75(14) 2 2
K2 K1 P7 O10 71.99(14) . 2
O9 K1 P7 O10 -70.13(15) . 2
O9 K1 P7 O10 -70.94(15) 2 2
O10 K1 P7 O10 -130.1(3) . 2
V3 K1 P7 O5 113.54(14) 2 .
V3 K1 P7 O5 29.53(14) . .
V4 K1 P7 O5 107.94(14) 2 .
V4 K1 P7 O5 30.49(14) . .
O8 K1 P7 O5 105.84(15) 2 .
O8 K1 P7 O5 34.99(15) . .
K2 K1 P7 O5 -74.32(14) 2 .
K2 K1 P7 O5 -147.08(14) . .
O9 K1 P7 O5 70.80(15) . .
O9 K1 P7 O5 69.98(15) 2 .
O10 K1 P7 O5 140.9(2) 2 .
O10 K1 P7 O5 10.8(2) . .
V3 K1 P7 C7P 40.0(4) 2 .
V3 K1 P7 C7P -44.0(4) . .
V4 K1 P7 C7P 34.4(4) 2 .
V4 K1 P7 C7P -43.1(4) . .
O8 K1 P7 C7P 32.3(4) 2 .
O8 K1 P7 C7P -38.6(4) . .
K2 K1 P7 C7P -147.9(4) 2 .
K2 K1 P7 C7P 139.4(4) . .
O9 K1 P7 C7P -2.8(4) . .
O9 K1 P7 C7P -3.6(4) 2 .
O10 K1 P7 C7P 67.4(4) 2 .
O10 K1 P7 C7P -62.8(4) . .
V3 K1 P7 K3 -71.36(4) 2 .
V3 K1 P7 K3 -155.37(5) . .
V4 K1 P7 K3 -76.96(4) 2 .
V4 K1 P7 K3 -154.41(5) . .
O8 K1 P7 K3 -79.06(6) 2 .
O8 K1 P7 K3 -149.90(6) . .
K2 K1 P7 K3 100.78(4) 2 .
K2 K1 P7 K3 28.02(5) . .
O9 K1 P7 K3 -114.10(7) . .
O9 K1 P7 K3 -114.91(7) 2 .
O10 K1 P7 K3 -43.97(14) 2 .
O10 K1 P7 K3 -174.12(15) . .
V3 K1 P7 K2 -172.14(4) 2 2
V3 K1 P7 K2 103.85(3) . 2
V4 K1 P7 K2 -177.74(4) 2 2
V4 K1 P7 K2 104.81(3) . 2
O8 K1 P7 K2 -179.84(6) 2 2
O8 K1 P7 K2 109.31(5) . 2
K2 K1 P7 K2 -72.76(6) . 2
O9 K1 P7 K2 145.12(6) . 2
O9 K1 P7 K2 144.30(7) 2 2
O10 K1 P7 K2 -144.75(14) 2 2
O10 K1 P7 K2 85.10(14) . 2
O7 K3 P8 O2 -153.3(2) 2 .
O10 K3 P8 O2 -75.0(2) 2 .
O2P K3 P8 O2 16.68(19) . .
O2T K3 P8 O2 123.1(2) . .
O1 K3 P8 O2 -42.40(19) . .
O4 K3 P8 O2 179.7(2) . .
P7 K3 P8 O2 -56.94(18) . .
O3 K3 P8 O2 169.5(2) . .
P9 K3 P8 O2 -171.19(19) 2 .
V1 K3 P8 O2 -7.55(18) . .
O2 K3 P8 O3 -169.5(2) . .
O7 K3 P8 O3 37.17(15) 2 .
O10 K3 P8 O3 115.46(14) 2 .
O2P K3 P8 O3 -152.85(13) . .
O2T K3 P8 O3 -46.39(13) . .
O1 K3 P8 O3 148.06(12) . .
O4 K3 P8 O3 10.15(12) . .
P7 K3 P8 O3 133.52(11) . .
P9 K3 P8 O3 19.27(11) 2 .
V1 K3 P8 O3 -177.08(11) . .
O2 K3 P8 O6 86.1(2) . .
O7 K3 P8 O6 -67.21(17) 2 .
O10 K3 P8 O6 11.08(17) 2 .
O2P K3 P8 O6 102.76(15) . .
O2T K3 P8 O6 -150.77(16) . .
O1 K3 P8 O6 43.68(14) . .
O4 K3 P8 O6 -94.23(14) . .
P7 K3 P8 O6 29.14(14) . .
O3 K3 P8 O6 -104.39(17) . .
P9 K3 P8 O6 -85.11(14) 2 .
V1 K3 P8 O6 78.53(13) . .
O2 K3 P8 C8P -65.3(3) . .
O7 K3 P8 C8P 141.4(2) 2 .
O10 K3 P8 C8P -140.3(2) 2 .
O2P K3 P8 C8P -48.6(2) . .
O2T K3 P8 C8P 57.8(2) . .
O1 K3 P8 C8P -107.7(2) . .
O4 K3 P8 C8P 114.4(2) . .
P7 K3 P8 C8P -122.3(2) . .
O3 K3 P8 C8P 104.2(2) . .
P9 K3 P8 C8P 123.5(2) 2 .
V1 K3 P8 C8P -72.9(2) . .
O2 K3 P8 K2 75.42(18) . 2
O7 K3 P8 K2 -77.87(10) 2 2
O10 K3 P8 K2 0.41(10) 2 2
O2P K3 P8 K2 92.10(8) . 2
O2T K3 P8 K2 -161.44(9) . 2
O1 K3 P8 K2 33.01(6) . 2
O4 K3 P8 K2 -104.90(6) . 2
P7 K3 P8 K2 18.47(4) . 2
O3 K3 P8 K2 -115.05(11) . 2
P9 K3 P8 K2 -95.77(4) 2 2
V1 K3 P8 K2 67.87(3) . 2
V3 K1 P9 O4 -130.56(13) 2 2
V3 K1 P9 O4 148.41(14) . 2
V4 K1 P9 O4 150.98(13) 2 2
V4 K1 P9 O4 -128.16(14) . 2
O8 K1 P9 O4 -167.87(14) 2 2
O8 K1 P9 O4 -171.88(15) . 2
K2 K1 P9 O4 -27.64(13) 2 2
K2 K1 P9 O4 50.24(14) . 2
O9 K1 P9 O4 153.80(14) . 2
O9 K1 P9 O4 -133.31(14) 2 2
O10 K1 P9 O4 -91.78(15) 2 2
O10 K1 P9 O4 110.04(15) . 2
V3 K1 P9 O11 -18.02(13) 2 .
V3 K1 P9 O11 -99.05(13) . .
V4 K1 P9 O11 -96.48(13) 2 .
V4 K1 P9 O11 -15.62(12) . .
O8 K1 P9 O11 -55.34(14) 2 .
O8 K1 P9 O11 -59.35(14) . .
K2 K1 P9 O11 84.90(12) 2 .
K2 K1 P9 O11 162.78(13) . .
O9 K1 P9 O11 -93.66(13) . .
O9 K1 P9 O11 -20.77(13) 2 .
O10 K1 P9 O11 20.76(14) 2 .
O10 K1 P9 O11 -137.43(14) . .
V3 K1 P9 O7 111.90(13) 2 .
V3 K1 P9 O7 30.87(12) . .
V4 K1 P9 O7 33.44(13) 2 .
V4 K1 P9 O7 114.30(13) . .
O8 K1 P9 O7 74.59(14) 2 .
O8 K1 P9 O7 70.58(14) . .
K2 K1 P9 O7 -145.18(13) 2 .
K2 K1 P9 O7 -67.30(13) . .
O9 K1 P9 O7 36.26(13) . .
O9 K1 P9 O7 109.15(14) 2 .
O10 K1 P9 O7 150.68(14) 2 .
O10 K1 P9 O7 -7.50(14) . .
V3 K1 P9 C9P 77.2(7) 2 .
V3 K1 P9 C9P -3.8(7) . .
V4 K1 P9 C9P -1.3(7) 2 .
V4 K1 P9 C9P 79.6(7) . .
O8 K1 P9 C9P 39.9(7) 2 .
O8 K1 P9 C9P 35.9(7) . .
K2 K1 P9 C9P -179.9(7) 2 .
K2 K1 P9 C9P -102.0(7) . .
O9 K1 P9 C9P 1.5(7) . .
O9 K1 P9 C9P 74.4(7) 2 .
O10 K1 P9 C9P 116.0(7) 2 .
O10 K1 P9 C9P -42.2(7) . .
V3 K1 P9 K3 153.72(5) 2 2
V3 K1 P9 K3 72.69(4) . 2
V4 K1 P9 K3 75.26(4) 2 2
V4 K1 P9 K3 156.12(4) . 2
O8 K1 P9 K3 116.40(7) 2 2
O8 K1 P9 K3 112.39(7) . 2
K2 K1 P9 K3 -103.36(4) 2 2
K2 K1 P9 K3 -25.48(5) . 2
O9 K1 P9 K3 78.08(6) . 2
O9 K1 P9 K3 150.96(6) 2 2
O10 K1 P9 K3 -167.50(8) 2 2
O10 K1 P9 K3 34.31(7) . 2
V3 K1 P9 K2 -102.92(3) 2 2
V3 K1 P9 K2 176.05(4) . 2
V4 K1 P9 K2 178.62(4) 2 2
V4 K1 P9 K2 -100.52(3) . 2
O8 K1 P9 K2 -140.23(6) 2 2
O8 K1 P9 K2 -144.24(7) . 2
K2 K1 P9 K2 77.88(6) . 2
O9 K1 P9 K2 -178.56(6) . 2
O9 K1 P9 K2 -105.67(5) 2 2
O10 K1 P9 K2 -64.14(7) 2 2
O10 K1 P9 K2 137.68(7) . 2
O10 P7 O1 V1 55.6(4) 2 .
O5 P7 O1 V1 179.9(3) . .
C7P P7 O1 V1 -63.1(4) . .
K3 P7 O1 V1 49.6(4) . .
K2 P7 O1 V1 149.4(5) 2 .
K1 P7 O1 V1 116.3(4) . .
O10 P7 O1 K2 -93.85(17) 2 2
O5 P7 O1 K2 30.50(18) . 2
C7P P7 O1 K2 147.44(19) . 2
K3 P7 O1 K2 -99.80(11) . 2
K1 P7 O1 K2 -33.08(11) . 2
O10 P7 O1 K3 5.95(16) 2 .
O5 P7 O1 K3 130.30(13) . .
C7P P7 O1 K3 -112.76(19) . .
K2 P7 O1 K3 99.80(11) 2 .
K1 P7 O1 K3 66.72(6) . .
O1T V1 O1 P7 173.9(4) . .
O2 V1 O1 P7 -87.4(4) . .
O3P V1 O1 P7 -15.2(9) . .
O1P V1 O1 P7 74.8(4) . .
O2P V1 O1 P7 -7.2(4) . .
K3 V1 O1 P7 -50.4(4) . .
K2 V1 O1 P7 -148.9(5) 2 .
O1T V1 O1 K2 -37.18(15) . 2
O2 V1 O1 K2 61.49(12) . 2
O3P V1 O1 K2 133.7(5) . 2
O1P V1 O1 K2 -136.29(13) . 2
O2P V1 O1 K2 141.77(12) . 2
K3 V1 O1 K2 98.50(11) . 2
O1T V1 O1 K3 -135.68(12) . .
O2 V1 O1 K3 -37.01(9) . .
O3P V1 O1 K3 35.2(6) . .
O1P V1 O1 K3 125.21(10) . .
O2P V1 O1 K3 43.27(8) . .
K2 V1 O1 K3 -98.50(11) 2 .
O2 K3 O1 P7 -165.30(16) . .
O7 K3 O1 P7 -30.90(16) 2 .
O10 K3 O1 P7 -4.56(12) 2 .
O2P K3 O1 P7 108.75(14) . .
O2T K3 O1 P7 -170.60(17) . .
O4 K3 O1 P7 -89.26(15) . .
O3 K3 O1 P7 -133.19(12) . .
P9 K3 O1 P7 -54.32(15) 2 .
P8 K3 O1 P7 -147.12(12) . .
V1 K3 O1 P7 156.42(18) . .
O2 K3 O1 V1 38.28(10) . .
O7 K3 O1 V1 172.69(11) 2 .
O10 K3 O1 V1 -160.98(15) 2 .
O2P K3 O1 V1 -47.67(10) . .
O2T K3 O1 V1 33.0(2) . .
O4 K3 O1 V1 114.32(11) . .
P7 K3 O1 V1 -156.42(18) . .
O3 K3 O1 V1 70.39(10) . .
P9 K3 O1 V1 149.26(8) 2 .
P8 K3 O1 V1 56.46(7) . .
O2 K3 O1 K2 -64.96(11) . 2
O7 K3 O1 K2 69.45(13) 2 2
O10 K3 O1 K2 95.78(13) 2 2
O2P K3 O1 K2 -150.91(12) . 2
O2T K3 O1 K2 -70.3(2) . 2
O4 K3 O1 K2 11.08(15) . 2
P7 K3 O1 K2 100.34(14) . 2
O3 K3 O1 K2 -32.85(10) . 2
P9 K3 O1 K2 46.02(13) 2 2
P8 K3 O1 K2 -46.78(7) . 2
V1 K3 O1 K2 -103.24(12) . 2
O2 V1 O1T K2 -59.32(11) . 2
O1 V1 O1T K2 28.72(12) . 2
O3P V1 O1T K2 -149.30(10) . 2
O1P V1 O1T K2 119.38(10) . 2
O2P V1 O1T K2 -123(3) . 2
K3 V1 O1T K2 -34.51(17) . 2
O1P P1 O1A C1A -33.3(4) . .
O1B P1 O1A C1A -148.1(4) . .
Co1 P1 O1A C1A 99.2(3) . .
O1A P1 O1P V1 167.0(2) . .
O1B P1 O1P V1 -85.7(3) . .
Co1 P1 O1P V1 37.2(3) . .
O1T V1 O1P P1 108.8(3) . .
O2 V1 O1P P1 -75.3(5) . .
O1 V1 O1P P1 -154.1(2) . .
O3P V1 O1P P1 13.3(2) . .
O2P V1 O1P P1 -69.2(2) . .
K3 V1 O1P P1 -92.9(2) . .
K2 V1 O1P P1 171.73(18) 2 .
O1P P1 O1B C1B -51.8(4) . .
O1A P1 O1B C1B 60.8(4) . .
Co1 P1 O1B C1B 178.7(4) . .
O3 P8 O2 V1 175.3(2) . .
O6 P8 O2 V1 53.3(3) . .
C8P P8 O2 V1 -63.9(3) . .
K3 P8 O2 V1 164.5(4) . .
K2 P8 O2 V1 67.9(2) 2 .
O3 P8 O2 K3 10.9(2) . .
O6 P8 O2 K3 -111.14(19) . .
C8P P8 O2 K3 131.7(2) . .
K2 P8 O2 K3 -96.55(16) 2 .
O1T V1 O2 P8 -13.3(3) . .
O1 V1 O2 P8 -110.0(3) . .
O3P V1 O2 P8 82.0(3) . .
O1P V1 O2 P8 170.8(3) . .
O2P V1 O2 P8 164.7(3) . .
K3 V1 O2 P8 -166.3(3) . .
K2 V1 O2 P8 -68.3(2) 2 .
O1T V1 O2 K3 153.00(15) . .
O1 V1 O2 K3 56.29(13) . .
O3P V1 O2 K3 -111.71(13) . .
O1P V1 O2 K3 -22.9(4) . .
O2P V1 O2 K3 -29.02(11) . .
K2 V1 O2 K3 98.01(11) 2 .
O7 K3 O2 P8 37.1(3) 2 .
O10 K3 O2 P8 114.47(18) 2 .
O2P K3 O2 P8 -162.6(2) . .
O2T K3 O2 P8 -52.70(19) . .
O1 K3 O2 P8 130.5(2) . .
O4 K3 O2 P8 -0.3(2) . .
P7 K3 O2 P8 123.77(17) . .
O3 K3 O2 P8 -6.13(13) . .
P9 K3 O2 P8 10.5(2) 2 .
V1 K3 O2 P8 168.9(3) . .
O7 K3 O2 V1 -131.82(16) 2 .
O10 K3 O2 V1 -54.44(15) 2 .
O2P K3 O2 V1 28.51(11) . .
O2T K3 O2 V1 138.39(13) . .
O1 K3 O2 V1 -38.46(10) . .
O4 K3 O2 V1 -169.22(10) . .
P7 K3 O2 V1 -45.14(10) . .
O3 K3 O2 V1 -175.05(17) . .
P9 K3 O2 V1 -158.42(8) 2 .
P8 K3 O2 V1 -168.9(3) . .
O3 V2 O2T K3 -44.12(18) . .
O4 V2 O2T K3 44.39(18) . .
O4P V2 O2T K3 -134.53(16) . .
O5P V2 O2T K3 135.15(16) . .
O6P V2 O2T K3 45(3) . .
K2 V2 O2T K3 5.4(2) . .
O2 K3 O2T V2 74.26(19) . .
O7 K3 O2T V2 -65.2(2) 2 .
O10 K3 O2T V2 -64.3(5) 2 .
O2P K3 O2T V2 144.36(17) . .
O1 K3 O2T V2 78.8(3) . .
O4 K3 O2T V2 -31.73(15) . .
P7 K3 O2T V2 54.3(7) . .
O3 K3 O2T V2 31.11(14) . .
P9 K3 O2T V2 -54.82(16) 2 .
P8 K3 O2T V2 54.76(16) . .
V1 K3 O2T V2 98.86(18) . .
O2P P2 O2A C1C -65.9(4) . .
O2B P2 O2A C1C 48.1(4) . .
Co1 P2 O2A C1C 163.3(3) . .
K3 P2 O2A C1C -39.6(4) . .
O2A P2 O2P V1 -109.2(2) . .
O2B P2 O2P V1 141.8(2) . .
Co1 P2 O2P V1 13.5(3) . .
K3 P2 O2P V1 164.8(4) . .
O2A P2 O2P K3 86.0(3) . .
O2B P2 O2P K3 -23.0(3) . .
Co1 P2 O2P K3 -151.30(19) . .
O1T V1 O2P P2 -79(3) . .
O2 V1 O2P P2 -143.6(2) . .
O1 V1 O2P P2 128.6(2) . .
O3P V1 O2P P2 -53.1(2) . .
O1P V1 O2P P2 38.4(2) . .
K3 V1 O2P P2 -170.2(3) . .
K2 V1 O2P P2 158.47(16) 2 .
O1T V1 O2P K3 91(3) . .
O2 V1 O2P K3 26.65(11) . .
O1 V1 O2P K3 -61.17(12) . .
O3P V1 O2P K3 117.07(12) . .
O1P V1 O2P K3 -151.43(12) . .
K2 V1 O2P K3 -31.33(11) 2 .
O2 K3 O2P P2 144.0(3) . .
O7 K3 O2P P2 -57.8(4) 2 .
O10 K3 O2P P2 -105.9(3) 2 .
O2T K3 O2P P2 65.3(3) . .
O1 K3 O2P P2 -152.4(3) . .
O4 K3 O2P P2 75.2(4) . .
P7 K3 O2P P2 -125.5(3) . .
O3 K3 O2P P2 123.6(2) . .
P9 K3 O2P P2 -17.6(5) 2 .
P8 K3 O2P P2 137.1(2) . .
V1 K3 O2P P2 168.1(3) . .
O2 K3 O2P V1 -24.15(10) . .
O7 K3 O2P V1 134.08(18) 2 .
O10 K3 O2P V1 86.01(12) 2 .
O2T K3 O2P V1 -102.77(12) . .
O1 K3 O2P V1 39.50(8) . .
O4 K3 O2P V1 -92.9(3) . .
P7 K3 O2P V1 66.41(7) . .
O3 K3 O2P V1 -44.53(13) . .
P9 K3 O2P V1 174.3(2) 2 .
P8 K3 O2P V1 -31.00(9) . .
O2P P2 O2B C1D -31.3(4) . .
O2A P2 O2B C1D -148.4(3) . .
Co1 P2 O2B C1D 101.6(3) . .
K3 P2 O2B C1D -40.8(3) . .
O2 P8 O3 V2 48.9(3) . .
O6 P8 O3 V2 171.8(2) . .
C8P P8 O3 V2 -70.7(3) . .
K3 P8 O3 V2 55.5(2) . .
K2 P8 O3 V2 129.7(2) 2 .
O2 P8 O3 K2 -101.57(18) . .
O6 P8 O3 K2 21.3(2) . .
C8P P8 O3 K2 138.8(2) . .
K3 P8 O3 K2 -94.96(15) . .
K2 P8 O3 K2 -20.82(18) 2 .
O2 P8 O3 K3 -6.61(14) . .
O6 P8 O3 K3 116.25(14) . .
C8P P8 O3 K3 -126.25(18) . .
K2 P8 O3 K3 74.14(7) 2 .
O2T V2 O3 P8 -25.3(3) . .
O4 V2 O3 P8 -122.0(3) . .
O4P V2 O3 P8 73.9(3) . .
O5P V2 O3 P8 157.4(4) . .
O6P V2 O3 P8 158.0(3) . .
K3 V2 O3 P8 -55.6(2) . .
K2 V2 O3 P8 -156.0(3) . .
O2T V2 O3 K2 130.70(14) . .
O4 V2 O3 K2 34.00(11) . .
O4P V2 O3 K2 -130.16(11) . .
O5P V2 O3 K2 -46.6(5) . .
O6P V2 O3 K2 -46.01(9) . .
K3 V2 O3 K2 100.36(8) . .
O2T V2 O3 K3 30.34(14) . .
O4 V2 O3 K3 -66.35(10) . .
O4P V2 O3 K3 129.49(10) . .
O5P V2 O3 K3 -147.0(4) . .
O6P V2 O3 K3 -146.36(9) . .
K2 V2 O3 K3 -100.36(8) . .
O4 K2 O3 P8 131.6(2) . .
O6 K2 O3 P8 -42.10(17) 2 .
O1 K2 O3 P8 -41.7(4) 2 .
O6P K2 O3 P8 -157.7(2) . .
O5 K2 O3 P8 99.0(2) 2 .
K1 K2 O3 P8 50.55(17) . .
O1T K2 O3 P8 -85.86(18) 2 .
P7 K2 O3 P8 50.1(3) 2 .
P9 K2 O3 P8 116.42(17) 2 .
V2 K2 O3 P8 160.8(2) . .
P8 K2 O3 P8 -34.28(17) 2 .
O4 K2 O3 V2 -29.13(10) . .
O6 K2 O3 V2 157.14(12) 2 .
O1 K2 O3 V2 157.6(3) 2 .
O6P K2 O3 V2 41.57(10) . .
O5 K2 O3 V2 -61.79(17) 2 .
K1 K2 O3 V2 -110.21(9) . .
O1T K2 O3 V2 113.38(10) 2 .
P7 K2 O3 V2 -110.66(19) 2 .
P9 K2 O3 V2 -44.34(8) 2 .
P8 K2 O3 V2 164.97(9) 2 .
O4 K2 O3 K3 48.94(10) . .
O6 K2 O3 K3 -124.78(10) 2 .
O1 K2 O3 K3 -124.3(3) 2 .
O6P K2 O3 K3 119.65(11) . .
O5 K2 O3 K3 16.28(17) 2 .
K1 K2 O3 K3 -32.13(7) . .
O1T K2 O3 K3 -168.54(7) 2 .
P7 K2 O3 K3 -32.6(2) 2 .
P9 K2 O3 K3 33.74(6) 2 .
V2 K2 O3 K3 78.08(10) . .
P8 K2 O3 K3 -116.96(7) 2 .
O2 K3 O3 P8 5.41(11) . .
O7 K3 O3 P8 -148.00(13) 2 .
O10 K3 O3 P8 -80.27(16) 2 .
O2P K3 O3 P8 31.18(15) . .
O2T K3 O3 P8 122.53(16) . .
O1 K3 O3 P8 -31.18(12) . .
O4 K3 O3 P8 -167.10(15) . .
P7 K3 O3 P8 -52.96(12) . .
P9 K3 O3 P8 -160.53(11) 2 .
V1 K3 O3 P8 2.50(10) . .
O2 K3 O3 V2 -140.28(14) . .
O7 K3 O3 V2 66.31(11) 2 .
O10 K3 O3 V2 134.05(12) 2 .
O2P K3 O3 V2 -114.51(12) . .
O2T K3 O3 V2 -23.16(11) . .
O1 K3 O3 V2 -176.87(9) . .
O4 K3 O3 V2 47.21(9) . .
P7 K3 O3 V2 161.35(7) . .
P9 K3 O3 V2 53.78(7) 2 .
P8 K3 O3 V2 -145.69(16) . .
V1 K3 O3 V2 -143.18(8) . .
O2 K3 O3 K2 128.57(13) . .
O7 K3 O3 K2 -24.84(11) 2 .
O10 K3 O3 K2 42.89(14) 2 .
O2P K3 O3 K2 154.34(10) . .
O2T K3 O3 K2 -114.31(13) . .
O1 K3 O3 K2 91.98(9) . .
O4 K3 O3 K2 -43.94(9) . .
P7 K3 O3 K2 70.20(9) . .
P9 K3 O3 K2 -37.37(7) 2 .
P8 K3 O3 K2 123.16(14) . .
V1 K3 O3 K2 125.66(7) . .
O3B P3 O3P V1 144.2(3) . .
O3A P3 O3P V1 -108.9(3) . .
Co1 P3 O3P V1 13.4(3) . .
O1T V1 O3P P3 -142.3(3) . .
O2 V1 O3P P3 118.8(3) . .
O1 V1 O3P P3 46.7(7) . .
O1P V1 O3P P3 -43.1(3) . .
O2P V1 O3P P3 38.7(3) . .
K3 V1 O3P P3 79.6(3) . .
K2 V1 O3P P3 168.89(16) 2 .
O3P P3 O3B C1F -27.8(5) . .
O3A P3 O3B C1F -142.8(4) . .
Co1 P3 O3B C1F 104.8(4) . .
O3P P3 O3A C1E -51.3(4) . .
O3B P3 O3A C1E 60.6(4) . .
Co1 P3 O3A C1E 179.6(4) . .
O2T V2 O4 P9 25.1(3) . 2
O3 V2 O4 P9 122.9(3) . 2
O4P V2 O4 P9 -158.8(4) . 2
O5P V2 O4 P9 -72.7(3) . 2
O6P V2 O4 P9 -154.9(3) . 2
K3 V2 O4 P9 55.8(3) . 2
K2 V2 O4 P9 161.1(4) . 2
O2T V2 O4 K2 -136.02(14) . .
O3 V2 O4 K2 -38.23(12) . .
O4P V2 O4 K2 40.2(5) . .
O5P V2 O4 K2 126.23(13) . .
O6P V2 O4 K2 44.01(11) . .
K3 V2 O4 K2 -105.33(11) . .
O2T V2 O4 K3 -30.69(13) . .
O3 V2 O4 K3 67.10(9) . .
O4P V2 O4 K3 145.5(4) . .
O5P V2 O4 K3 -128.44(10) . .
O6P V2 O4 K3 149.34(10) . .
K2 V2 O4 K3 105.33(11) . .
O6 K2 O4 P9 -129.41(17) 2 2
O1 K2 O4 P9 40.0(3) 2 2
O6P K2 O4 P9 154.5(2) . 2
O3 K2 O4 P9 -137.0(2) . 2
O5 K2 O4 P9 24.78(19) 2 2
K1 K2 O4 P9 -40.41(18) . 2
O1T K2 O4 P9 128.79(18) 2 2
P7 K2 O4 P9 22.5(2) 2 2
V2 K2 O4 P9 -166.6(3) . 2
P8 K2 O4 P9 -111.03(18) 2 2
O6 K2 O4 V2 37.20(18) 2 .
O1 K2 O4 V2 -153.42(12) 2 .
O6P K2 O4 V2 -38.87(11) . .
O3 K2 O4 V2 29.57(10) . .
O5 K2 O4 V2 -168.61(12) 2 .
K1 K2 O4 V2 126.19(12) . .
O1T K2 O4 V2 -64.6(2) 2 .
P7 K2 O4 V2 -170.93(8) 2 .
P9 K2 O4 V2 166.6(3) 2 .
P8 K2 O4 V2 55.58(19) 2 .
O6 K2 O4 K3 -43.67(15) 2 .
O1 K2 O4 K3 125.71(13) 2 .
O6P K2 O4 K3 -119.74(13) . .
O3 K2 O4 K3 -51.30(9) . .
O5 K2 O4 K3 110.52(10) 2 .
K1 K2 O4 K3 45.32(8) . .
O1T K2 O4 K3 -145.47(13) 2 .
P7 K2 O4 K3 108.20(8) 2 .
P9 K2 O4 K3 85.73(19) 2 .
V2 K2 O4 K3 -80.87(13) . .
P8 K2 O4 K3 -25.29(18) 2 .
O2 K3 O4 P9 159.84(14) . 2
O7 K3 O4 P9 10.52(12) 2 2
O10 K3 O4 P9 45.58(16) 2 2
O2P K3 O4 P9 -135.6(3) . 2
O2T K3 O4 P9 -123.95(17) . 2
O1 K3 O4 P9 102.19(14) . 2
P7 K3 O4 P9 68.58(14) . 2
O3 K3 O4 P9 165.65(17) . 2
P8 K3 O4 P9 159.71(13) . 2
V1 K3 O4 P9 150.99(10) . 2
O2 K3 O4 V2 -52.73(12) . .
O7 K3 O4 V2 157.95(16) 2 .
O10 K3 O4 V2 -166.99(12) 2 .
O2P K3 O4 V2 11.8(4) . .
O2T K3 O4 V2 23.48(11) . .
O1 K3 O4 V2 -110.38(12) . .
P7 K3 O4 V2 -143.99(8) . .
O3 K3 O4 V2 -46.92(8) . .
P9 K3 O4 V2 147.43(18) 2 .
P8 K3 O4 V2 -52.85(8) . .
V1 K3 O4 V2 -61.58(13) . .
O2 K3 O4 K2 45.09(13) . .
O7 K3 O4 K2 -104.23(14) 2 .
O10 K3 O4 K2 -69.16(14) 2 .
O2P K3 O4 K2 109.6(3) . .
O2T K3 O4 K2 121.31(14) . .
O1 K3 O4 K2 -12.56(16) . .
P7 K3 O4 K2 -46.16(13) . .
O3 K3 O4 K2 50.90(9) . .
P9 K3 O4 K2 -114.75(17) 2 .
P8 K3 O4 K2 44.97(8) . .
V1 K3 O4 K2 36.24(15) . .
O4P P4 O4B C1H -6.5(11) . .
O4A P4 O4B C1H -119.7(10) . .
Co2 P4 O4B C1H 125.7(9) . .
O4P P4 O4A C1G -18.4(9) . .
O4B P4 O4A C1G 95.9(8) . .
Co2 P4 O4A C1G -147.4(8) . .
O4B P4 O4P V2 94.8(4) . .
O4A P4 O4P V2 -156.9(3) . .
Co2 P4 O4P V2 -33.7(3) . .
O2T V2 O4P P4 -115.7(3) . .
O3 V2 O4P P4 146.3(3) . .
O4 V2 O4P P4 68.1(6) . .
O5P V2 O4P P4 -18.1(3) . .
O6P V2 O4P P4 64.3(3) . .
K3 V2 O4P P4 -151.9(2) . .
K2 V2 O4P P4 101.0(2) . .
O5A1 P5 O5P V2 118.3(5) . .
O5B P5 O5P V2 -143.0(4) . .
O5A P5 O5P V2 92.6(6) . .
Co2 P5 O5P V2 -19.8(3) . .
O2T V2 O5P P5 148.9(3) . .
O3 V2 O5P P5 -33.8(7) . .
O4 V2 O5P P5 -114.1(3) . .
O4P V2 O5P P5 49.7(3) . .
O6P V2 O5P P5 -34.4(3) . .
K3 V2 O5P P5 -175.8(2) . .
K2 V2 O5P P5 -73.9(3) . .
O5P P5 O5B C1I -33.2(13) . .
O5A1 P5 O5B C1I 80.4(13) . .
O5A P5 O5B C1I 83.0(13) . .
Co2 P5 O5B C1I -162.0(12) . .
O1 P7 O5 V4 -149.4(2) . .
O10 P7 O5 V4 -25.9(3) 2 .
C7P P7 O5 V4 92.3(3) . .
K3 P7 O5 V4 -68.9(3) . .
K2 P7 O5 V4 -122.2(3) 2 .
K1 P7 O5 V4 -62.6(2) . .
O1 P7 O5 K2 -27.20(16) . 2
O10 P7 O5 K2 96.28(17) 2 2
C7P P7 O5 K2 -145.49(17) . 2
K3 P7 O5 K2 53.31(17) . 2
K1 P7 O5 K2 59.61(7) . 2
O1 P7 O5 K1 -86.82(15) . .
O10 P7 O5 K1 36.67(18) 2 .
C7P P7 O5 K1 154.89(17) . .
K3 P7 O5 K1 -6.30(19) . .
K2 P7 O5 K1 -59.61(7) 2 .
O4T V4 O5 P7 -104.5(3) . .
O9 V4 O5 P7 -1.4(3) 2 .
O8 V4 O5 P7 98.2(3) . .
O11 V4 O5 P7 159.3(3) . .
K1 V4 O5 P7 73.3(2) . .
O4T V4 O5 K2 142.19(14) . 2
O9 V4 O5 K2 -114.77(13) 2 2
O8 V4 O5 K2 -15.2(3) . 2
O11 V4 O5 K2 45.92(13) . 2
K1 V4 O5 K2 -40.05(9) . 2
O4T V4 O5 K1 -177.76(12) . .
O9 V4 O5 K1 -74.72(10) 2 .
O8 V4 O5 K1 24.9(2) . .
O11 V4 O5 K1 85.97(9) . .
V3 K1 O5 P7 -55.37(12) 2 .
V3 K1 O5 P7 -154.28(12) . .
V4 K1 O5 P7 -88.57(13) 2 .
V4 K1 O5 P7 -133.7(2) . .
O8 K1 O5 P7 -74.42(14) 2 .
O8 K1 O5 P7 -142.04(16) . .
K2 K1 O5 P7 89.76(13) 2 .
K2 K1 O5 P7 49.16(19) . .
O9 K1 O5 P7 -121.18(13) . .
O9 K1 O5 P7 -88.82(16) 2 .
O10 K1 O5 P7 -21.04(12) 2 .
O10 K1 O5 P7 -173.84(12) . .
V3 K1 O5 V4 78.31(9) 2 .
V3 K1 O5 V4 -20.60(9) . .
V4 K1 O5 V4 45.11(12) 2 .
O8 K1 O5 V4 59.25(10) 2 .
O8 K1 O5 V4 -8.37(8) . .
K2 K1 O5 V4 -136.57(11) 2 .
K2 K1 O5 V4 -177.17(5) . .
O9 K1 O5 V4 12.49(12) . .
O9 K1 O5 V4 44.85(9) 2 .
O10 K1 O5 V4 112.63(14) 2 .
O10 K1 O5 V4 -40.17(15) . .
V3 K1 O5 K2 -145.12(6) 2 2
V3 K1 O5 K2 115.97(4) . 2
V4 K1 O5 K2 -178.32(3) 2 2
V4 K1 O5 K2 136.57(11) . 2
O8 K1 O5 K2 -164.18(6) 2 2
O8 K1 O5 K2 128.20(8) . 2
K2 K1 O5 K2 -40.60(12) . 2
O9 K1 O5 K2 149.06(6) . 2
O9 K1 O5 K2 -178.58(10) 2 2
O10 K1 O5 K2 -110.80(11) 2 2
O10 K1 O5 K2 96.40(10) . 2
O6A P6 O6P V2 98.0(3) . .
O6B P6 O6P V2 -149.6(2) . .
Co2 P6 O6P V2 -26.9(3) . .
O6A P6 O6P K2 -62.0(3) . .
O6B P6 O6P K2 50.4(3) . .
Co2 P6 O6P K2 173.08(15) . .
O2T V2 O6P P6 152(2) . .
O3 V2 O6P P6 -118.3(2) . .
O4 V2 O6P P6 152.7(2) . .
O4P V2 O6P P6 -28.4(2) . .
O5P V2 O6P P6 61.5(2) . .
K3 V2 O6P P6 -165.29(15) . .
K2 V2 O6P P6 -166.6(3) . .
O2T V2 O6P K2 -41(3) . .
O3 V2 O6P K2 48.30(10) . .
O4 V2 O6P K2 -40.66(11) . .
O4P V2 O6P K2 138.26(11) . .
O5P V2 O6P K2 -131.88(12) . .
K3 V2 O6P K2 1.34(15) . .
O4 K2 O6P P6 -161.4(3) . .
O6 K2 O6P P6 68.3(3) 2 .
O1 K2 O6P P6 -32.3(3) 2 .
O3 K2 O6P P6 127.8(3) . .
O5 K2 O6P P6 -94.5(2) 2 .
K1 K2 O6P P6 175.09(18) . .
O1T K2 O6P P6 5.0(2) 2 .
P7 K2 O6P P6 -65.0(3) 2 .
P9 K2 O6P P6 -152.0(2) 2 .
V2 K2 O6P P6 164.6(3) . .
P8 K2 O6P P6 57.3(3) 2 .
O4 K2 O6P V2 33.99(10) . .
O6 K2 O6P V2 -96.27(10) 2 .
O1 K2 O6P V2 163.15(9) 2 .
O3 K2 O6P V2 -36.81(8) . .
O5 K2 O6P V2 100.90(11) 2 .
K1 K2 O6P V2 10.52(16) . .
O1T K2 O6P V2 -159.57(10) 2 .
P7 K2 O6P V2 130.44(8) 2 .
P9 K2 O6P V2 43.41(8) 2 .
P8 K2 O6P V2 -107.30(8) 2 .
O6P P6 O6B C1L -26.7(5) . .
O6A P6 O6B C1L 89.6(5) . .
Co2 P6 O6B C1L -155.4(4) . .
O6P P6 O6A C1K 10.9(6) . .
O6B P6 O6A C1K -104.4(5) . .
Co2 P6 O6A C1K 141.2(5) . .
O2 P8 O6 K2 22.5(2) . 2
O3 P8 O6 K2 -100.43(18) . 2
C8P P8 O6 K2 140.2(2) . 2
K3 P8 O6 K2 -16.7(2) . 2
O4 P9 O7 V3 -129.7(2) 2 .
O11 P9 O7 V3 -6.8(3) . .
C9P P9 O7 V3 112.6(3) . .
K3 P9 O7 V3 -150.1(3) 2 .
K2 P9 O7 V3 -86.3(2) 2 .
K1 P9 O7 V3 -58.70(19) . .
O4 P9 O7 K3 20.4(2) 2 2
O11 P9 O7 K3 143.29(17) . 2
C9P P9 O7 K3 -97.3(2) . 2
K2 P9 O7 K3 63.82(16) 2 2
K1 P9 O7 K3 91.39(16) . 2
O4 P9 O7 K1 -70.98(16) 2 .
O11 P9 O7 K1 51.90(17) . .
C9P P9 O7 K1 171.29(18) . .
K3 P9 O7 K1 -91.39(16) 2 .
K2 P9 O7 K1 -27.58(9) 2 .
O3T V3 O7 P9 -110.7(3) . .
O8 V3 O7 P9 -6.6(2) . .
O9 V3 O7 P9 99.0(3) . .
O10 V3 O7 P9 150.9(3) . .
K1 V3 O7 P9 71.4(2) . .
K3 V3 O7 P9 152.2(3) 2 .
O3T V3 O7 K3 97.10(17) . 2
O8 V3 O7 K3 -158.78(14) . 2
O9 V3 O7 K3 -53.2(3) . 2
O10 V3 O7 K3 -1.24(14) . 2
K1 V3 O7 K3 -80.81(11) . 2
O3T V3 O7 K1 177.91(13) . .
O8 V3 O7 K1 -77.97(9) . .
O9 V3 O7 K1 27.6(3) . .
O10 V3 O7 K1 79.57(10) . .
K3 V3 O7 K1 80.81(11) 2 .
V3 K1 O7 P9 -84.16(13) 2 .
V3 K1 O7 P9 -133.83(17) . .
V4 K1 O7 P9 -151.10(11) 2 .
V4 K1 O7 P9 -54.24(11) . .
O8 K1 O7 P9 -117.45(12) 2 .
O8 K1 O7 P9 -88.96(14) . .
K2 K1 O7 P9 30.47(11) 2 .
K2 K1 O7 P9 123.79(11) . .
O9 K1 O7 P9 -141.03(14) . .
O9 K1 O7 P9 -70.86(13) 2 .
O10 K1 O7 P9 -36.89(17) 2 .
O10 K1 O7 P9 170.16(18) . .
V3 K1 O7 V3 49.67(10) 2 .
V4 K1 O7 V3 -17.27(8) 2 .
V4 K1 O7 V3 79.59(7) . .
O8 K1 O7 V3 16.38(10) 2 .
O8 K1 O7 V3 44.87(8) . .
K2 K1 O7 V3 164.30(8) 2 .
K2 K1 O7 V3 -102.39(8) . .
O9 K1 O7 V3 -7.20(8) . .
O9 K1 O7 V3 62.97(9) 2 .
O10 K1 O7 V3 96.94(12) 2 .
O10 K1 O7 V3 -56.02(10) . .
V3 K1 O7 K3 159.15(6) 2 2
V3 K1 O7 K3 109.48(12) . 2
V4 K1 O7 K3 92.21(8) 2 2
V4 K1 O7 K3 -170.93(10) . 2
O8 K1 O7 K3 125.86(9) 2 2
O8 K1 O7 K3 154.35(13) . 2
K2 K1 O7 K3 -86.22(8) 2 2
K2 K1 O7 K3 7.09(10) . 2
O9 K1 O7 K3 102.28(10) . 2
O9 K1 O7 K3 172.45(9) 2 2
O10 K1 O7 K3 -153.58(10) 2 2
O10 K1 O7 K3 53.46(10) . 2
O3T V3 O8 V4 158.9(2) . .
O9 V3 O8 V4 -98.5(2) . .
O7 V3 O8 V4 57.0(3) . .
O10 V3 O8 V4 -15.0(5) . .
K1 V3 O8 V4 -22.9(2) . .
K3 V3 O8 V4 39.7(3) 2 .
O3T V3 O8 K1 -178.18(12) . .
O9 V3 O8 K1 -75.60(9) . .
O7 V3 O8 K1 79.89(9) . .
O10 V3 O8 K1 7.9(3) . .
K3 V3 O8 K1 62.62(10) 2 .
O4T V4 O8 V3 -160.6(2) . .
O9 V4 O8 V3 95.8(3) 2 .
O5 V4 O8 V3 -3.0(4) . .
O11 V4 O8 V3 -64.7(2) . .
K1 V4 O8 V3 22.5(2) . .
O4T V4 O8 K1 176.89(12) . .
O9 V4 O8 K1 73.27(10) 2 .
O5 V4 O8 K1 -25.6(2) . .
O11 V4 O8 K1 -87.19(10) . .
V3 K1 O8 V3 132.79(9) 2 .
V4 K1 O8 V3 65.25(8) 2 .
V4 K1 O8 V3 -164.58(15) . .
O8 K1 O8 V3 101.29(12) 2 .
K2 K1 O8 V3 -114.47(8) 2 .
K2 K1 O8 V3 12.09(16) . .
O9 K1 O8 V3 49.33(9) . .
O9 K1 O8 V3 153.11(14) 2 .
O10 K1 O8 V3 166.35(10) 2 .
O10 K1 O8 V3 -2.04(8) . .
V3 K1 O8 V4 -62.64(7) 2 .
V3 K1 O8 V4 164.58(15) . .
V4 K1 O8 V4 -130.18(8) 2 .
O8 K1 O8 V4 -94.13(10) 2 .
K2 K1 O8 V4 50.10(8) 2 .
K2 K1 O8 V4 176.67(6) . .
O9 K1 O8 V4 -146.09(13) . .
O9 K1 O8 V4 -42.32(8) 2 .
O10 K1 O8 V4 -29.07(9) 2 .
O10 K1 O8 V4 162.53(11) . .
O3T V3 O9 V4 -159.8(3) . 2
O8 V3 O9 V4 95.6(3) . 2
O7 V3 O9 V4 -9.5(5) . 2
O10 V3 O9 V4 -61.1(3) . 2
K1 V3 O9 V4 18.5(2) . 2
K3 V3 O9 V4 -46.7(3) 2 2
O3T V3 O9 K1 -178.29(13) . .
O8 V3 O9 K1 77.11(9) . .
O7 V3 O9 K1 -28.0(3) . .
O10 V3 O9 K1 -79.53(10) . .
K3 V3 O9 K1 -65.14(7) 2 .
V3 K1 O9 V4 62.61(8) 2 2
V3 K1 O9 V4 -167.67(15) . 2
V4 K1 O9 V4 129.82(9) . 2
O8 K1 O9 V4 48.60(9) 2 2
O8 K1 O9 V4 148.81(13) . 2
K2 K1 O9 V4 -177.85(7) 2 2
K2 K1 O9 V4 -51.58(9) . 2
O9 K1 O9 V4 98.64(11) 2 2
O10 K1 O9 V4 73.74(11) 2 2
O10 K1 O9 V4 -113.23(13) . 2
V3 K1 O9 V3 -129.72(8) 2 .
V4 K1 O9 V3 167.67(15) 2 .
V4 K1 O9 V3 -62.51(7) . .
O8 K1 O9 V3 -143.73(13) 2 .
O8 K1 O9 V3 -43.52(8) . .
K2 K1 O9 V3 -10.18(17) 2 .
K2 K1 O9 V3 116.09(7) . .
O9 K1 O9 V3 -93.69(10) 2 .
O10 K1 O9 V3 -118.59(8) 2 .
O10 K1 O9 V3 54.44(9) . .
O3T V3 O10 P7 108.4(3) . 2
O8 V3 O10 P7 -77.6(5) . 2
O9 V3 O10 P7 8.2(3) . 2
O7 V3 O10 P7 -151.9(3) . 2
K1 V3 O10 P7 -69.7(3) . 2
K3 V3 O10 P7 -153.1(4) 2 2
O3T V3 O10 K3 -98.51(16) . 2
O8 V3 O10 K3 75.5(3) . 2
O9 V3 O10 K3 161.30(15) . 2
O7 V3 O10 K3 1.21(13) . 2
K1 V3 O10 K3 83.39(12) . 2
O3T V3 O10 K1 178.09(12) . .
O8 V3 O10 K1 -7.9(3) . .
O9 V3 O10 K1 77.91(9) . .
O7 V3 O10 K1 -82.19(9) . .
K3 V3 O10 K1 -83.39(12) 2 .
V3 K1 O10 P7 83.31(14) 2 2
V3 K1 O10 P7 140.03(18) . 2
V4 K1 O10 P7 56.58(12) 2 2
V4 K1 O10 P7 151.95(12) . 2
O8 K1 O10 P7 74.62(14) 2 2
O8 K1 O10 P7 141.81(15) . 2
K2 K1 O10 P7 -121.20(12) 2 2
K2 K1 O10 P7 -30.11(12) . 2
O9 K1 O10 P7 88.29(15) . 2
O9 K1 O10 P7 121.60(13) 2 2
O10 K1 O10 P7 106.88(13) 2 2
V3 K1 O10 V3 -56.71(10) 2 .
V4 K1 O10 V3 -83.45(8) 2 .
V4 K1 O10 V3 11.93(8) . .
O8 K1 O10 V3 -65.41(9) 2 .
O8 K1 O10 V3 1.79(7) . .
K2 K1 O10 V3 98.77(8) 2 .
K2 K1 O10 V3 -170.13(8) . .
O9 K1 O10 V3 -51.74(9) . .
O9 K1 O10 V3 -18.43(10) 2 .
O10 K1 O10 V3 -33.15(6) 2 .
V3 K1 O10 K3 -162.44(6) 2 2
V3 K1 O10 K3 -105.73(12) . 2
V4 K1 O10 K3 170.82(11) 2 2
V4 K1 O10 K3 -93.80(9) . 2
O8 K1 O10 K3 -171.14(10) 2 2
O8 K1 O10 K3 -103.94(10) . 2
K2 K1 O10 K3 -6.96(11) 2 2
K2 K1 O10 K3 84.14(9) . 2
O9 K1 O10 K3 -157.47(14) . 2
O9 K1 O10 K3 -124.16(10) 2 2
O10 K1 O10 K3 -138.88(9) 2 2
O4 P9 O11 V4 110.6(3) 2 .
O7 P9 O11 V4 -13.4(4) . .
C9P P9 O11 V4 -130.2(3) . .
K3 P9 O11 V4 22.0(4) 2 .
K2 P9 O11 V4 87.7(3) 2 .
K1 P9 O11 V4 34.0(2) . .
O4T V4 O11 P9 137.2(3) . .
O9 V4 O11 P9 -42.8(6) 2 .
O8 V4 O11 P9 34.1(3) . .
O5 V4 O11 P9 -117.6(3) . .
K1 V4 O11 P9 -39.1(3) . .
P6 O6B C1L C2L 179.3(5) . .
P6 O6A C1K C2K -178.6(6) . .
P5 O5B C1I C2I 163.2(9) . .
P1 O1B C1B C2B -166.0(4) . .
P1 O1A C1A C2A 93.6(5) . .
P3 O3A C1E C2E -132.9(6) . .
P3 O3B C1F C2F 156.3(4) . .
P4 O4A C1G C2G 159.8(9) . .
P4 O4B C1H C2H -178.5(7) . .
P2 O2A C1C C2C -169.5(4) . .
P2 O2B C1D C2D 125.4(4) . .
P2 O2B C1D K3 42.9(3) . .
O2 K3 C1D O2B -97.1(2) . .
O7 K3 C1D O2B 105.5(2) 2 .
O10 K3 C1D O2B 23.6(3) 2 .
O2P K3 C1D O2B -33.2(2) . .
O2T K3 C1D O2B -176.8(3) . .
O1 K3 C1D O2B -38.5(3) . .
O4 K3 C1D O2B 160.1(2) . .
P7 K3 C1D O2B -7.7(3) . .
O3 K3 C1D O2B -147.3(2) . .
P9 K3 C1D O2B 131.8(2) 2 .
P8 K3 C1D O2B -119.6(2) . .
V1 K3 C1D O2B -62.0(2) . .
O2 K3 C1D C2D 153.9(3) . .
O7 K3 C1D C2D -3.5(3) 2 .
O10 K3 C1D C2D -85.3(3) 2 .
O2P K3 C1D C2D -142.1(3) . .
O2T K3 C1D C2D 74.2(3) . .
O1 K3 C1D C2D -147.5(3) . .
O4 K3 C1D C2D 51.1(3) . .
P7 K3 C1D C2D -116.6(3) . .
O3 K3 C1D C2D 103.7(3) . .
P9 K3 C1D C2D 22.8(3) 2 .
P8 K3 C1D C2D 131.4(3) . .
V1 K3 C1D C2D -170.9(3) . .
C4 Co1 C1 C5 37.2(3) . .
C3 Co1 C1 C5 80.5(4) . .
C2 Co1 C1 C5 117.2(5) . .
P3 Co1 C1 C5 77.4(7) . .
P1 Co1 C1 C5 -163.0(3) . .
P2 Co1 C1 C5 -67.3(4) . .
C5 Co1 C1 C2 -117.2(5) . .
C4 Co1 C1 C2 -79.9(4) . .
C3 Co1 C1 C2 -36.7(3) . .
P3 Co1 C1 C2 -39.8(7) . .
P1 Co1 C1 C2 79.8(3) . .
P2 Co1 C1 C2 175.5(3) . .
C5 C1 C2 C3 -0.9(5) . .
Co1 C1 C2 C3 59.6(3) . .
C5 C1 C2 Co1 -60.5(3) . .
C5 Co1 C2 C3 -81.5(4) . .
C4 Co1 C2 C3 -37.7(4) . .
C1 Co1 C2 C3 -119.9(5) . .
P3 Co1 C2 C3 45.4(4) . .
P1 Co1 C2 C3 136.5(3) . .
P2 Co1 C2 C3 -127.5(4) . .
C5 Co1 C2 C1 38.4(4) . .
C4 Co1 C2 C1 82.1(4) . .
C3 Co1 C2 C1 119.9(5) . .
P3 Co1 C2 C1 165.3(3) . .
P1 Co1 C2 C1 -103.6(3) . .
P2 Co1 C2 C1 -7.6(5) . .
C1 C2 C3 C4 0.6(6) . .
Co1 C2 C3 C4 60.2(3) . .
C1 C2 C3 Co1 -59.6(3) . .
C5 Co1 C3 C2 80.5(4) . .
C4 Co1 C3 C2 118.7(5) . .
C1 Co1 C3 C2 37.1(3) . .
P3 Co1 C3 C2 -143.9(3) . .
P1 Co1 C3 C2 -51.1(4) . .
P2 Co1 C3 C2 120.3(4) . .
C5 Co1 C3 C4 -38.2(4) . .
C2 Co1 C3 C4 -118.7(5) . .
C1 Co1 C3 C4 -81.6(4) . .
P3 Co1 C3 C4 97.4(4) . .
P1 Co1 C3 C4 -169.7(3) . .
P2 Co1 C3 C4 1.6(6) . .
C2 C3 C4 C5 -0.1(5) . .
Co1 C3 C4 C5 60.5(3) . .
C2 C3 C4 Co1 -60.5(3) . .
C5 Co1 C4 C3 117.9(5) . .
C2 Co1 C4 C3 37.3(4) . .
C1 Co1 C4 C3 80.8(4) . .
P3 Co1 C4 C3 -86.9(4) . .
P1 Co1 C4 C3 23.0(7) . .
P2 Co1 C4 C3 -179.1(3) . .
C3 Co1 C4 C5 -117.9(5) . .
C2 Co1 C4 C5 -80.5(4) . .
C1 Co1 C4 C5 -37.1(3) . .
P3 Co1 C4 C5 155.2(3) . .
P1 Co1 C4 C5 -94.9(5) . .
P2 Co1 C4 C5 63.0(3) . .
C2 C1 C5 C4 0.9(5) . .
Co1 C1 C5 C4 -59.9(3) . .
C2 C1 C5 Co1 60.8(3) . .
C3 C4 C5 C1 -0.5(5) . .
Co1 C4 C5 C1 60.2(3) . .
C3 C4 C5 Co1 -60.7(3) . .
C4 Co1 C5 C1 -119.5(5) . .
C3 Co1 C5 C1 -81.6(4) . .
C2 Co1 C5 C1 -38.5(4) . .
P3 Co1 C5 C1 -154.2(3) . .
P1 Co1 C5 C1 24.7(4) . .
P2 Co1 C5 C1 117.7(3) . .
C3 Co1 C5 C4 38.0(3) . .
C2 Co1 C5 C4 81.0(4) . .
C1 Co1 C5 C4 119.5(5) . .
P3 Co1 C5 C4 -34.6(4) . .
P1 Co1 C5 C4 144.3(3) . .
P2 Co1 C5 C4 -122.8(3) . .
C8 Co2 C6 C10 -37.7(5) . .
C9 Co2 C6 C10 -80.8(7) . .
C7 Co2 C6 C10 -116.5(8) . .
P5 Co2 C6 C10 -84.5(8) . .
P6 Co2 C6 C10 66.0(4) . .
P4 Co2 C6 C10 159.9(4) . .
C8 Co2 C6 C7 78.8(7) . .
C9 Co2 C6 C7 35.7(7) . .
C10 Co2 C6 C7 116.5(8) . .
P5 Co2 C6 C7 32.1(11) . .
P6 Co2 C6 C7 -177.5(6) . .
P4 Co2 C6 C7 -83.6(7) . .
C10 C6 C7 C9 0.7(8) . .
Co2 C6 C7 C9 -60.7(6) . .
C10 C6 C7 Co2 61.4(4) . .
C8 Co2 C7 C9 37.4(6) . .
C6 Co2 C7 C9 119.6(9) . .
C10 Co2 C7 C9 81.1(7) . .
P5 Co2 C7 C9 -47.3(8) . .
P6 Co2 C7 C9 124.2(10) . .
P4 Co2 C7 C9 -139.7(7) . .
C8 Co2 C7 C6 -82.3(5) . .
C9 Co2 C7 C6 -119.6(9) . .
C10 Co2 C7 C6 -38.6(5) . .
P5 Co2 C7 C6 -166.9(4) . .
P6 Co2 C7 C6 4.5(11) . .
P4 Co2 C7 C6 100.7(6) . .
C7 Co2 C8 C9 -36.0(6) . .
C6 Co2 C8 C9 -79.6(7) . .
C10 Co2 C8 C9 -117.1(9) . .
P5 Co2 C8 C9 84.9(7) . .
P6 Co2 C8 C9 178.2(7) . .
P4 Co2 C8 C9 -28.3(11) . .
C9 Co2 C8 C10 117.1(9) . .
C7 Co2 C8 C10 81.2(6) . .
C6 Co2 C8 C10 37.6(4) . .
P5 Co2 C8 C10 -158.0(4) . .
P6 Co2 C8 C10 -64.7(5) . .
P4 Co2 C8 C10 88.9(9) . .
C6 C7 C9 C8 0.0(10) . .
Co2 C7 C9 C8 -60.3(6) . .
C6 C7 C9 Co2 60.2(5) . .
C10 C8 C9 C7 -0.7(9) . .
Co2 C8 C9 C7 60.9(6) . .
C10 C8 C9 Co2 -61.6(4) . .
C8 Co2 C9 C7 -119.4(8) . .
C6 Co2 C9 C7 -37.5(6) . .
C10 Co2 C9 C7 -80.9(6) . .
P5 Co2 C9 C7 141.2(7) . .
P6 Co2 C9 C7 -122.7(10) . .
P4 Co2 C9 C7 48.5(7) . .
C7 Co2 C9 C8 119.4(8) . .
C6 Co2 C9 C8 81.9(6) . .
C10 Co2 C9 C8 38.5(5) . .
P5 Co2 C9 C8 -99.4(6) . .
P6 Co2 C9 C8 -3.3(12) . .
P4 Co2 C9 C8 167.9(5) . .
C7 C6 C10 C8 -1.1(6) . .
Co2 C6 C10 C8 60.1(4) . .
C7 C6 C10 Co2 -61.3(4) . .
C9 C8 C10 C6 1.1(7) . .
Co2 C8 C10 C6 -60.5(4) . .
C9 C8 C10 Co2 61.6(5) . .
C8 Co2 C10 C6 118.4(7) . .
C9 Co2 C10 C6 80.3(7) . .
C7 Co2 C10 C6 38.8(6) . .
P5 Co2 C10 C6 149.6(4) . .
P6 Co2 C10 C6 -120.0(4) . .
P4 Co2 C10 C6 -28.8(5) . .
C9 Co2 C10 C8 -38.1(7) . .
C7 Co2 C10 C8 -79.6(7) . .
C6 Co2 C10 C8 -118.4(7) . .
P5 Co2 C10 C8 31.2(6) . .
P6 Co2 C10 C8 121.6(5) . .
P4 Co2 C10 C8 -147.1(5) . .
O5P P5 O5A C1J 60.4(13) . .
O5A1 P5 O5A C1J -51.7(14) . .
O5B P5 O5A C1J -57.7(13) . .
Co2 P5 O5A C1J -176.2(11) . .
P5 O5A C1J C2J -131.5(14) . .
O5P P5 O5A1 C1J1 -43.3(11) . .
O5B P5 O5A1 C1J1 -152.6(9) . .
O5A P5 O5A1 C1J1 32.7(11) . .
Co2 P5 O5A1 C1J1 96.0(9) . .
P5 O5A1 C1J1 C2J1 142.5(8) . .

loop_
_platon_squeeze_void_nr
_platon_squeeze_void_average_x
_platon_squeeze_void_average_y
_platon_squeeze_void_average_z
_platon_squeeze_void_volume
_platon_squeeze_void_count_electrons
_platon_squeeze_void_content
1 0.165 0.077 0.108 16 1 ' '
2 0.665 0.577 0.108 16 1 ' '
3 0.000 0.235 0.250 155 39 ' '
4 0.500 0.735 0.250 155 39 ' '
5 0.335 0.577 0.392 16 1 ' '
6 0.835 0.077 0.392 16 1 ' '
7 0.165 0.923 0.608 16 1 ' '
8 0.665 0.423 0.608 16 1 ' '
9 0.000 0.765 0.750 155 39 ' '
10 0.500 0.265 0.750 155 39 ' '
11 0.335 0.423 0.892 16 1 ' '
12 0.835 0.923 0.892 16 1 ' '
